data_7713923
loop_
_publ_author_name
'Lu, Ying'
'Yang, Wen-Zhu'
'Ding, Xiu-Xia'
'Nie, Si-Qi'
'Jiang, Zhan-Guo'
'Zhan, Cai-Hong'

_publ_section_title
;
 Doping Transition Metals to Modulate the Chirality and Photocatalytic
 Activity of Rare Earth Clusters
;
_journal_name_full 'Dalton Transactions'
_journal_paper_doi 10.1039/D3DT02653A
_journal_year 2023
_chemical_formula_moiety 'C68 H116 La6 Mn O40'
_chemical_formula_sum 'C68 H116 La6 Mn O40'
_chemical_formula_weight 2462.00
_space_group_crystal_system triclinic
_space_group_IT_number 2
_space_group_name_Hall '-P 1'
_space_group_name_H-M_alt 'P -1'
_atom_sites_solution_hydrogens mixed
_atom_sites_solution_primary dual
_audit_creation_date 2023-08-12
_audit_creation_method
;
Olex2 1.5
(compiled 2021.08.20 svn.r13c46975 for OlexSys, GUI svn.r6392)
;
_audit_update_record
;
2023-08-12 deposited with the CCDC.	2023-09-08 downloaded from the CCDC.
;
_cell_angle_alpha 83.811(3)
_cell_angle_beta 85.464(3)
_cell_angle_gamma 88.201(3)
_cell_formula_units_Z 2
_cell_length_a 14.8299(12)
_cell_length_b 16.9780(13)
_cell_length_c 20.0319(16)
_cell_measurement_reflns_used 9669
_cell_measurement_temperature 150(2)
_cell_measurement_theta_max 27.53
_cell_measurement_theta_min 2.56
_cell_volume 4997.2(7)
_computing_cell_refinement 'SAINT V8.38A (Bruker, 2018)'
_computing_data_reduction 'SAINT V8.38A (Bruker, 2018)'
_computing_molecular_graphics 'Olex2 1.5 (Dolomanov et al., 2009)'
_computing_publication_material 'Olex2 1.5 (Dolomanov et al., 2009)'
_computing_structure_refinement 'SHELXL 2018/3 (Sheldrick, 2015)'
_computing_structure_solution 'SHELXT 2014/5 (Sheldrick, 2014)'
_diffrn_ambient_temperature 150.00
_diffrn_measured_fraction_theta_full 0.998
_diffrn_measured_fraction_theta_max 0.993
_diffrn_measurement_device_type 'BRUKER D8 VENTURE'
_diffrn_measurement_method '\f and \w scans'
_diffrn_radiation_type MoK\a
_diffrn_radiation_wavelength 0.71073
_diffrn_reflns_av_R_equivalents 0.0393
_diffrn_reflns_av_unetI/netI 0.0366
_diffrn_reflns_Laue_measured_fraction_full 0.998
_diffrn_reflns_Laue_measured_fraction_max 0.993
_diffrn_reflns_limit_h_max 19
_diffrn_reflns_limit_h_min -19
_diffrn_reflns_limit_k_max 21
_diffrn_reflns_limit_k_min -22
_diffrn_reflns_limit_l_max 26
_diffrn_reflns_limit_l_min -26
_diffrn_reflns_number 97733
_diffrn_reflns_point_group_measured_fraction_full 0.998
_diffrn_reflns_point_group_measured_fraction_max 0.993
_diffrn_reflns_theta_full 25.242
_diffrn_reflns_theta_max 27.571
_diffrn_reflns_theta_min 2.107
_diffrn_source_current 1.4
_diffrn_source_power 0.07
_diffrn_source_voltage 50.0
_diffrn_standards_number 0
_exptl_absorpt_coefficient_mu 2.704
_exptl_absorpt_correction_T_max 0.7456
_exptl_absorpt_correction_T_min 0.5735
_exptl_absorpt_correction_type multi-scan
_exptl_absorpt_process_details
;
SADABS-2016/2 (Bruker,2016/2) was used for absorption correction.
wR2(int) was 0.0784 before and 0.0577 after correction.
The Ratio of minimum to maximum transmission is 0.7692.
The \l/2 correction factor is Not present.
;
_exptl_crystal_colour yellow
_exptl_crystal_colour_primary yellow
_exptl_crystal_density_diffrn 1.636
_exptl_crystal_description block
_exptl_crystal_F_000 2422
_exptl_crystal_size_max 0.11
_exptl_crystal_size_mid 0.1
_exptl_crystal_size_min 0.08
_refine_diff_density_max 1.923
_refine_diff_density_min -1.033
_refine_diff_density_rms 0.125
_refine_ls_extinction_method none
_refine_ls_goodness_of_fit_ref 1.050
_refine_ls_hydrogen_treatment mixed
_refine_ls_matrix_type full
_refine_ls_number_parameters 1080
_refine_ls_number_reflns 22964
_refine_ls_number_restraints 24
_refine_ls_restrained_S_all 1.100
_refine_ls_R_factor_all 0.0321
_refine_ls_R_factor_gt 0.0286
_refine_ls_shift/su_max 0.061
_refine_ls_shift/su_mean 0.001
_refine_ls_structure_factor_coef Fsqd
_refine_ls_weighting_details 'w=1/[\s^2^(Fo^2^)+(0.0251P)^2^+9.6101P] where P=(Fo^2^+2Fc^2^)/3'
_refine_ls_weighting_scheme calc
_refine_ls_wR_factor_gt 0.0728
_refine_ls_wR_factor_ref 0.0757
_reflns_Friedel_coverage 0.000
_reflns_number_gt 20763
_reflns_number_total 22964
_reflns_threshold_expression 'I > 2\s(I)'
_cod_data_source_file d3dt02653a2.cif
_cod_data_source_block 2227_a
_cod_database_code 7713923
_shelx_shelxl_version_number 2018/3
_shelx_space_group_comment
;
The symmetry employed for this shelxl refinement is uniquely defined
by the following loop, which should always be used as a source of
symmetry information in preference to the above space-group names.
They are only intended as comments.
;
_shelx_estimated_absorpt_t_max 0.813
_shelx_estimated_absorpt_t_min 0.755
_olex2_refinement_description
;
1. Fixed Uiso
 At 1.2 times of:
  All C(H) groups
 At 1.5 times of:
  All C(H,H,H) groups, All O(H) groups
2. Restrained distances
 O5-H5
 0.87 with sigma of 0.01
 O29-H29
 0.87 with sigma of 0.01
 O31-H31
 0.87 with sigma of 0.01
 O35-H35
 0.87 with sigma of 0.01
 O19-H19
 0.87 with sigma of 0.01
 O23-H23
 0.87 with sigma of 0.01
 O15-H15
 0.87 with sigma of 0.01
 O39-H39
 0.87 with sigma of 0.01
 C67-H29
 1.891381 with sigma of 0.02
 La6-H29
 3.174719 with sigma of 0.02
 C37-H35
 1.898339 with sigma of 0.02
 C45-H31
 1.911244 with sigma of 0.02
 La3-H31
 3.187602 with sigma of 0.02
 La1-H35
 3.110549 with sigma of 0.02
 C7-H19
 1.894369 with sigma of 0.02
 La5-H19
 3.084172 with sigma of 0.02
 C17-H5
 1.898515 with sigma of 0.02
 La2-H5
 3.275468 with sigma of 0.02
 C47-H23
 1.907286 with sigma of 0.02
 La2-H23
 3.181865 with sigma of 0.02
 C31-H15
 1.915112 with sigma of 0.02
 La3-H15
 3.128414 with sigma of 0.02
 C15-H39
 1.91099 with sigma of 0.02
 La5-H39
 3.107461 with sigma of 0.02
3.a Riding coordinates:
 O19(H19), O29(H29), O31(H31), O35(H35)
3.b Aromatic/amide H refined with riding coordinates:
 C3(H3), C3(H3), C3(H3), C3(H3), C3(H3), C3(H3), C3(H3), C3(H3), C3(H3),
 C3(H3), C3(H3), C3(H3)
3.c Idealised Me refined as rotating group:
 C7(H7A,H7B,H7C), C15(H15A,H15B,H15C), C17(H17A,H17B,H17C), C31(H31A,H31B,
 H31C), C37(H37A,H37B,H37C), C45(H45A,H45B,H45C), C47(H47A,H47B,H47C), C67(H67A,
 H67B,H67C), C1(H1A,H1B,H1C), C5(H5A,H5B,H5C), C1(H1A,H1B,H1C), C5(H5A,H5B,H5C),
  C1(H1A,H1B,H1C), C5(H5A,H5B,H5C), C1(H1A,H1B,H1C), C5(H5A,H5B,H5C), C1(H1A,
 H1B,H1C), C5(H5A,H5B,H5C), C1(H1A,H1B,H1C), C5(H5A,H5B,H5C), C1(H1A,H1B,H1C),
 C5(H5A,H5B,H5C), C1(H1A,H1B,H1C), C5(H5A,H5B,H5C), C1(H1A,H1B,H1C), C5(H5A,H5B,
 H5C), C1(H1A,H1B,H1C), C5(H5A,H5B,H5C), C1(H1A,H1B,H1C), C5(H5A,H5B,H5C),
 C1(H1A,H1B,H1C), C5(H5A,H5B,H5C)
;
_smtbx_masks_void_probe_radius 1.2
_smtbx_masks_void_truncation_radius 1.2
_olex2_submission_special_instructions 'No special instructions were received'

loop_
_space_group_symop_operation_xyz
'x, y, z'
'-x, -y, -z'

loop_
_atom_site_label
_atom_site_type_symbol
_atom_site_fract_x
_atom_site_fract_y
_atom_site_fract_z
_atom_site_U_iso_or_equiv
_atom_site_adp_type
_atom_site_occupancy
_atom_site_site_symmetry_order
_atom_site_calc_flag
_atom_site_refinement_flags_posn
_atom_site_refinement_flags_adp
_atom_site_refinement_flags_occupancy
_atom_site_disorder_assembly
_atom_site_disorder_group
La1 La 0.66926(2) 0.96381(2) 0.24307(2) 0.02083(4) Uani 1 1 d D . . . .
La2 La 0.56674(2) 0.61237(2) 0.26403(2) 0.02406(4) Uani 1 1 d D . . . .
La3 La 0.71415(2) 0.83562(2) 0.41415(2) 0.02211(4) Uani 1 1 d D . . . .
La4 La 0.83329(2) 0.54571(2) 0.26355(2) 0.02379(4) Uani 1 1 d . . . . .
La5 La 0.77149(2) 0.66405(2) 0.09746(2) 0.02475(4) Uani 1 1 d D . . . .
La6 La 0.92140(2) 0.89762(2) 0.25481(2) 0.02275(4) Uani 1 1 d D . . . .
Mn07 Mn 0.74623(2) 0.75158(2) 0.25553(2) 0.01891(8) Uani 1 1 d . . . . .
O4 O 0.78240(12) 0.86429(11) 0.20285(9) 0.0215(4) Uani 1 1 d . . . . .
O5 O 0.53837(15) 0.63869(13) 0.39420(11) 0.0338(5) Uani 1 1 d D . . . .
H5 H 0.542(2) 0.6859(9) 0.4076(10) 0.051 Uiso 1 1 d D U . . .
O6 O 0.65586(12) 0.81338(11) 0.30285(9) 0.0223(4) Uani 1 1 d . . . . .
O8 O 0.82526(12) 0.77680(11) 0.32246(9) 0.0223(4) Uani 1 1 d . . . . .
O10 O 0.83722(13) 0.68963(11) 0.20656(9) 0.0226(4) Uani 1 1 d . . . . .
O12 O 0.71276(13) 0.63278(12) 0.31195(9) 0.0239(4) Uani 1 1 d . . . . .
O14 O 0.78500(13) 0.93724(11) 0.32948(10) 0.0239(4) Uani 1 1 d . . . . .
O15 O 0.87892(15) 0.83363(16) 0.45310(11) 0.0366(5) Uani 1 1 d D . . . .
H15 H 0.9234(10) 0.841(3) 0.4221(7) 0.055 Uiso 1 1 d D U . . .
O18 O 0.70145(14) 0.56314(12) 0.19083(10) 0.0271(4) Uani 1 1 d . . . . .
O19 O 0.7657(2) 0.53501(15) 0.03861(13) 0.0475(6) Uani 1 1 d D . . . .
H19 H 0.788350 0.495248 0.062415 0.071 Uiso 1 1 d DR U . . .
O23 O 0.60408(16) 0.48196(13) 0.34243(12) 0.0373(5) Uani 1 1 d D . . . .
H23 H 0.6592(12) 0.4762(12) 0.3559(18) 0.056 Uiso 1 1 d D U . . .
O29 O 0.96643(17) 1.01297(16) 0.32367(14) 0.0454(6) Uani 1 1 d D . . . .
H29 H 0.984515 1.022840 0.283809 0.068 Uiso 1 1 d DR U . . .
O31 O 0.71909(17) 0.96629(14) 0.47675(11) 0.0371(5) Uani 1 1 d D . . . .
H31 H 0.676551 0.983262 0.457090 0.056 Uiso 1 1 d DR U . . .
O34 O 0.66394(13) 0.72462(11) 0.19162(9) 0.0232(4) Uani 1 1 d . . . . .
O35 O 0.67542(16) 1.10315(13) 0.28663(12) 0.0374(5) Uani 1 1 d D . . . .
H35 H 0.655850 1.079602 0.327070 0.056 Uiso 1 1 d DR U . . .
O39 O 0.60499(17) 0.66338(18) 0.06468(12) 0.0438(6) Uani 1 1 d D . . . .
H39 H 0.5626(10) 0.663(3) 0.0972(7) 0.066 Uiso 1 1 d D U . . .
C7 C 0.7351(3) 0.5155(3) -0.0225(2) 0.0551(10) Uani 1 1 d D . . . .
H7A H 0.745751 0.559842 -0.057548 0.083 Uiso 1 1 calc R U . . .
H7B H 0.670289 0.504869 -0.016230 0.083 Uiso 1 1 calc R U . . .
H7C H 0.768238 0.468224 -0.036126 0.083 Uiso 1 1 calc R U . . .
C15 C 0.5655(3) 0.6682(3) 0.0023(2) 0.0626(13) Uani 1 1 d D . . . .
H15A H 0.613166 0.673848 -0.034563 0.094 Uiso 1 1 calc R U . . .
H15B H 0.523923 0.714151 -0.001483 0.094 Uiso 1 1 calc R U . . .
H15C H 0.532143 0.619801 -0.000238 0.094 Uiso 1 1 calc R U . . .
C17 C 0.4810(3) 0.5952(2) 0.44419(19) 0.0504(10) Uani 1 1 d D . . . .
H17A H 0.486096 0.538714 0.437954 0.076 Uiso 1 1 calc R U . . .
H17B H 0.418257 0.613732 0.440190 0.076 Uiso 1 1 calc R U . . .
H17C H 0.499203 0.603092 0.488940 0.076 Uiso 1 1 calc R U . . .
C31 C 0.9159(3) 0.8220(3) 0.5172(2) 0.0611(12) Uani 1 1 d D . . . .
H31A H 0.954301 0.773892 0.519765 0.092 Uiso 1 1 calc R U . . .
H31B H 0.866667 0.816509 0.552897 0.092 Uiso 1 1 calc R U . . .
H31C H 0.952244 0.867703 0.523030 0.092 Uiso 1 1 calc R U . . .
C37 C 0.6318(3) 1.1765(2) 0.2678(2) 0.0464(9) Uani 1 1 d D . . . .
H37A H 0.668440 1.205968 0.231112 0.070 Uiso 1 1 calc R U . . .
H37B H 0.624621 1.207426 0.306598 0.070 Uiso 1 1 calc R U . . .
H37C H 0.572187 1.167087 0.252782 0.070 Uiso 1 1 calc R U . . .
C45 C 0.7584(3) 0.9792(3) 0.5370(2) 0.0539(10) Uani 1 1 d D . . . .
H45A H 0.823061 0.989065 0.527059 0.081 Uiso 1 1 calc R U . . .
H45B H 0.750461 0.932319 0.569769 0.081 Uiso 1 1 calc R U . . .
H45C H 0.728679 1.025275 0.555692 0.081 Uiso 1 1 calc R U . . .
C47 C 0.5711(3) 0.4036(2) 0.3442(2) 0.0535(10) Uani 1 1 d D . . . .
H47A H 0.602460 0.376998 0.307672 0.080 Uiso 1 1 calc R U . . .
H47B H 0.505945 0.406200 0.338660 0.080 Uiso 1 1 calc R U . . .
H47C H 0.582155 0.373712 0.387571 0.080 Uiso 1 1 calc R U . . .
C67 C 1.0529(5) 1.0252(4) 0.3486(4) 0.114(3) Uani 1 1 d D . . . .
H67A H 1.101080 1.002267 0.319799 0.171 Uiso 1 1 calc R U . . .
H67B H 1.054282 0.999614 0.394760 0.171 Uiso 1 1 calc R U . . .
H67C H 1.062276 1.082188 0.348179 0.171 Uiso 1 1 calc R U . . .
O1_17 O 0.77764(18) 0.69502(15) -0.02638(11) 0.0419(6) Uani 1 1 d . . . . .
O2_17 O 0.76084(16) 0.80758(13) 0.06861(11) 0.0348(5) Uani 1 1 d . . . . .
C1_17 C 0.8110(4) 0.7440(3) -0.14085(18) 0.0600(12) Uani 1 1 d . . . . .
H1A_17 H 0.865720 0.710534 -0.145639 0.090 Uiso 1 1 calc R U . . .
H1B_17 H 0.820653 0.795355 -0.167417 0.090 Uiso 1 1 calc R U . . .
H1C_17 H 0.760057 0.718004 -0.157007 0.090 Uiso 1 1 calc R U . . .
C2_17 C 0.7902(3) 0.7565(2) -0.06698(17) 0.0416(8) Uani 1 1 d . . . . .
C3_17 C 0.7851(3) 0.8336(2) -0.04954(17) 0.0409(8) Uani 1 1 d . . . . .
H3_17 H 0.793722 0.874909 -0.085201 0.049 Uiso 1 1 calc R U . . .
C4_17 C 0.7686(2) 0.8561(2) 0.01548(17) 0.0345(7) Uani 1 1 d . . . . .
C5_17 C 0.7581(3) 0.9421(2) 0.02606(19) 0.0467(9) Uani 1 1 d . . . . .
H5A_17 H 0.695614 0.953428 0.042603 0.070 Uiso 1 1 calc R U . . .
H5B_17 H 0.772548 0.974550 -0.016701 0.070 Uiso 1 1 calc R U . . .
H5C_17 H 0.799354 0.954385 0.059187 0.070 Uiso 1 1 calc R U . . .
O1_18 O 0.58310(14) 0.88763(13) 0.16969(11) 0.0298(4) Uani 1 1 d . . . . .
O2_18 O 0.51499(14) 1.02124(14) 0.23179(11) 0.0346(5) Uani 1 1 d . . . . .
C1_18 C 0.5178(2) 0.8623(2) 0.07018(18) 0.0416(8) Uani 1 1 d . . . . .
H1A_18 H 0.576129 0.836196 0.059224 0.062 Uiso 1 1 calc R U . . .
H1B_18 H 0.499477 0.896052 0.030490 0.062 Uiso 1 1 calc R U . . .
H1C_18 H 0.472051 0.822072 0.083896 0.062 Uiso 1 1 calc R U . . .
C2_18 C 0.5265(2) 0.9125(2) 0.12718(16) 0.0319(7) Uani 1 1 d . . . . .
C3_18 C 0.4732(2) 0.9816(2) 0.12927(18) 0.0367(7) Uani 1 1 d . . . . .
H3_18 H 0.435984 0.995456 0.093146 0.044 Uiso 1 1 calc R U . . .
C4_18 C 0.4702(2) 1.0319(2) 0.17998(18) 0.0360(7) Uani 1 1 d . . . . .
C5_18 C 0.4098(3) 1.1050(3) 0.1746(3) 0.0612(12) Uani 1 1 d . . . . .
H5A_18 H 0.368193 1.104714 0.215147 0.092 Uiso 1 1 calc R U . . .
H5B_18 H 0.375024 1.105488 0.134950 0.092 Uiso 1 1 calc R U . . .
H5C_18 H 0.446909 1.152295 0.170235 0.092 Uiso 1 1 calc R U . . .
O1_23 O 0.51879(16) 0.49505(15) 0.21035(12) 0.0400(5) Uani 1 1 d . . . . .
O2_23 O 0.41323(15) 0.57280(15) 0.30870(12) 0.0386(5) Uani 1 1 d . . . . .
C1_23 C 0.4437(4) 0.4039(4) 0.1555(3) 0.095(2) Uani 1 1 d . . . . .
H1A_23 H 0.471636 0.425601 0.111607 0.142 Uiso 1 1 calc R U . . .
H1B_23 H 0.381486 0.389091 0.150472 0.142 Uiso 1 1 calc R U . . .
H1C_23 H 0.478502 0.357021 0.172525 0.142 Uiso 1 1 calc R U . . .
C2_23 C 0.4431(3) 0.4656(3) 0.2043(2) 0.0509(9) Uani 1 1 d . . . . .
C3_23 C 0.3614(3) 0.4841(3) 0.2392(2) 0.0540(10) Uani 1 1 d . . . . .
H3_23 H 0.308738 0.459603 0.228003 0.065 Uiso 1 1 calc R U . . .
C4_23 C 0.3505(2) 0.5356(2) 0.28937(19) 0.0417(8) Uani 1 1 d . . . . .
C5_23 C 0.2578(2) 0.5473(3) 0.3241(2) 0.0547(11) Uani 1 1 d . . . . .
H5A_23 H 0.247535 0.505550 0.361523 0.082 Uiso 1 1 calc R U . . .
H5B_23 H 0.211821 0.544775 0.291946 0.082 Uiso 1 1 calc R U . . .
H5C_23 H 0.253851 0.599162 0.341564 0.082 Uiso 1 1 calc R U . . .
O1_24 O 1.07910(15) 0.93614(15) 0.21826(12) 0.0385(5) Uani 1 1 d . . . . .
O2_24 O 0.94745(14) 0.91037(14) 0.13085(11) 0.0324(5) Uani 1 1 d . . . . .
C1_24 C 1.2304(2) 0.9475(3) 0.1706(2) 0.0606(12) Uani 1 1 d . . . . .
H1A_24 H 1.238696 1.004858 0.162839 0.091 Uiso 1 1 calc R U . . .
H1B_24 H 1.268012 0.921347 0.136614 0.091 Uiso 1 1 calc R U . . .
H1C_24 H 1.248187 0.927793 0.215560 0.091 Uiso 1 1 calc R U . . .
C2_24 C 1.1315(2) 0.9295(2) 0.1655(2) 0.0409(8) Uani 1 1 d . . . . .
C3_24 C 1.1051(2) 0.9112(2) 0.10416(19) 0.0414(8) Uani 1 1 d . . . . .
H3_24 H 1.151310 0.902125 0.070040 0.050 Uiso 1 1 calc R U . . .
C4_24 C 1.0151(2) 0.90512(19) 0.08901(17) 0.0336(7) Uani 1 1 d . . . . .
C5_24 C 0.9958(3) 0.8945(2) 0.01802(18) 0.0435(8) Uani 1 1 d . . . . .
H5A_24 H 0.966212 0.843848 0.017377 0.065 Uiso 1 1 calc R U . . .
H5B_24 H 1.052706 0.894946 -0.010445 0.065 Uiso 1 1 calc R U . . .
H5C_24 H 0.955934 0.937896 0.000857 0.065 Uiso 1 1 calc R U . . .
O1_25 O 0.93036(16) 0.69553(14) 0.05882(12) 0.0365(5) Uani 1 1 d . . . . .
O2_25 O 0.89186(15) 0.55244(12) 0.14041(10) 0.0298(4) Uani 1 1 d . . . . .
C1_25 C 1.0704(3) 0.7004(2) -0.0070(2) 0.0528(10) Uani 1 1 d . . . . .
H1A_25 H 1.043243 0.726790 -0.046751 0.079 Uiso 1 1 calc R U . . .
H1B_25 H 1.118013 0.662992 -0.021121 0.079 Uiso 1 1 calc R U . . .
H1C_25 H 1.096570 0.740066 0.017382 0.079 Uiso 1 1 calc R U . . .
C2_25 C 0.9984(2) 0.6560(2) 0.03866(16) 0.0361(7) Uani 1 1 d . . . . .
C3_25 C 1.0136(2) 0.5743(2) 0.05697(17) 0.0382(7) Uani 1 1 d . . . . .
H3_25 H 1.062021 0.548980 0.032993 0.046 Uiso 1 1 calc R U . . .
C4_25 C 0.9637(2) 0.52800(19) 0.10696(16) 0.0332(7) Uani 1 1 d . . . . .
C5_25 C 0.9963(3) 0.4445(2) 0.12508(19) 0.0446(9) Uani 1 1 d . . . . .
H5A_25 H 1.013352 0.438467 0.171654 0.067 Uiso 1 1 calc R U . . .
H5B_25 H 1.048883 0.432573 0.094773 0.067 Uiso 1 1 calc R U . . .
H5C_25 H 0.947798 0.407908 0.120653 0.067 Uiso 1 1 calc R U . . .
O1_26 O 0.97856(15) 0.47883(14) 0.28533(12) 0.0371(5) Uani 1 1 d . . . . .
O2_26 O 0.91360(14) 0.61517(13) 0.34284(11) 0.0309(4) Uani 1 1 d . . . . .
C1_26 C 1.0810(3) 0.3937(2) 0.3448(2) 0.0530(10) Uani 1 1 d . . . . .
H1A_26 H 1.043276 0.346727 0.352569 0.079 Uiso 1 1 calc R U . . .
H1B_26 H 1.118445 0.395241 0.382839 0.079 Uiso 1 1 calc R U . . .
H1C_26 H 1.120106 0.391320 0.303288 0.079 Uiso 1 1 calc R U . . .
C2_26 C 1.0212(2) 0.4673(2) 0.33844(19) 0.0375(7) Uani 1 1 d . . . . .
C3_26 C 1.0153(2) 0.5175(2) 0.38916(18) 0.0377(7) Uani 1 1 d . . . . .
H3_26 H 1.048276 0.502163 0.427431 0.045 Uiso 1 1 calc R U . . .
C4_26 C 0.9647(2) 0.58891(19) 0.38855(16) 0.0307(6) Uani 1 1 d . . . . .
C5_26 C 0.9701(2) 0.6391(2) 0.44529(17) 0.0399(8) Uani 1 1 d . . . . .
H5A_26 H 1.002899 0.687409 0.428837 0.060 Uiso 1 1 calc R U . . .
H5B_26 H 1.002061 0.609304 0.481287 0.060 Uiso 1 1 calc R U . . .
H5C_26 H 0.908842 0.653244 0.462825 0.060 Uiso 1 1 calc R U . . .
O1_27 O 0.83161(13) 1.02540(12) 0.20615(10) 0.0261(4) Uani 1 1 d . . . . .
O2_27 O 0.67159(14) 1.05504(13) 0.14011(11) 0.0321(5) Uani 1 1 d . . . . .
C1_27 C 0.9579(2) 1.10366(18) 0.16399(16) 0.0316(6) Uani 1 1 d . . . . .
H1A_27 H 0.973102 1.108220 0.210123 0.047 Uiso 1 1 calc R U . . .
H1B_27 H 0.968771 1.154164 0.136328 0.047 Uiso 1 1 calc R U . . .
H1C_27 H 0.995657 1.061808 0.145177 0.047 Uiso 1 1 calc R U . . .
C2_27 C 0.85940(19) 1.08333(17) 0.16453(14) 0.0253(6) Uani 1 1 d . . . . .
C3_27 C 0.8060(2) 1.12706(18) 0.11878(15) 0.0292(6) Uani 1 1 d . . . . .
H3_27 H 0.831740 1.172729 0.093770 0.035 Uiso 1 1 calc R U . . .
C4_27 C 0.7175(2) 1.10906(18) 0.10675(15) 0.0287(6) Uani 1 1 d . . . . .
C5_27 C 0.6743(3) 1.1544(2) 0.04858(18) 0.0434(8) Uani 1 1 d . . . . .
H5A_27 H 0.661429 1.117932 0.015937 0.065 Uiso 1 1 calc R U . . .
H5B_27 H 0.715481 1.195069 0.026867 0.065 Uiso 1 1 calc R U . . .
H5C_27 H 0.617664 1.179623 0.064964 0.065 Uiso 1 1 calc R U . . .
O1_28 O 0.99162(13) 0.76694(13) 0.22921(11) 0.0292(4) Uani 1 1 d . . . . .
O2_28 O 1.01142(14) 0.83759(13) 0.34917(11) 0.0309(5) Uani 1 1 d . . . . .
C1_28 C 1.0980(3) 0.6662(2) 0.2036(2) 0.0490(9) Uani 1 1 d . . . . .
H1A_28 H 1.070547 0.616626 0.223908 0.073 Uiso 1 1 calc R U . . .
H1B_28 H 1.164037 0.660755 0.203404 0.073 Uiso 1 1 calc R U . . .
H1C_28 H 1.080771 0.677838 0.157324 0.073 Uiso 1 1 calc R U . . .
C2_28 C 1.0654(2) 0.73274(19) 0.24405(16) 0.0315(6) Uani 1 1 d . . . . .
C3_28 C 1.1166(2) 0.7517(2) 0.29638(18) 0.0360(7) Uani 1 1 d . . . . .
H3_28 H 1.176099 0.729399 0.297833 0.043 Uiso 1 1 calc R U . . .
C4_28 C 1.0878(2) 0.8001(2) 0.34593(16) 0.0328(7) Uani 1 1 d . . . . .
C5_28 C 1.1484(2) 0.8094(3) 0.40154(19) 0.0454(9) Uani 1 1 d . . . . .
H5A_28 H 1.171355 0.863405 0.396343 0.068 Uiso 1 1 calc R U . . .
H5B_28 H 1.199330 0.771370 0.399112 0.068 Uiso 1 1 calc R U . . .
H5C_28 H 1.113871 0.799501 0.445270 0.068 Uiso 1 1 calc R U . . .
O1_29 O 0.47644(15) 0.66255(14) 0.16639(11) 0.0348(5) Uani 1 1 d . . . . .
O2_29 O 0.49396(14) 0.74483(13) 0.27854(11) 0.0300(4) Uani 1 1 d . . . . .
C1_29 C 0.3412(3) 0.6850(3) 0.1104(2) 0.0503(10) Uani 1 1 d . . . . .
H1A_29 H 0.374830 0.698814 0.066825 0.075 Uiso 1 1 calc R U . . .
H1B_29 H 0.285894 0.717981 0.113438 0.075 Uiso 1 1 calc R U . . .
H1C_29 H 0.325274 0.629033 0.114681 0.075 Uiso 1 1 calc R U . . .
C2_29 C 0.3996(2) 0.6994(2) 0.16671(17) 0.0358(7) Uani 1 1 d . . . . .
C3_29 C 0.3679(2) 0.7508(2) 0.21270(18) 0.0388(8) Uani 1 1 d . . . . .
H3_29 H 0.307592 0.770778 0.210338 0.047 Uiso 1 1 calc R U . . .
C4_29 C 0.4190(2) 0.7759(2) 0.26320(16) 0.0325(7) Uani 1 1 d . . . . .
C5_29 C 0.3850(2) 0.8449(2) 0.2996(2) 0.0442(8) Uani 1 1 d . . . . .
H5A_29 H 0.318917 0.849143 0.299501 0.066 Uiso 1 1 calc R U . . .
H5B_29 H 0.411636 0.893716 0.276921 0.066 Uiso 1 1 calc R U . . .
H5C_29 H 0.402069 0.836956 0.346146 0.066 Uiso 1 1 calc R U . . .
O1_30 O 0.59596(14) 0.94267(12) 0.36958(10) 0.0281(4) Uani 1 1 d . . . . .
O2_30 O 0.55410(15) 0.79116(13) 0.43735(11) 0.0324(5) Uani 1 1 d . . . . .
C1_30 C 0.4882(3) 1.0466(2) 0.38767(18) 0.0435(8) Uani 1 1 d . . . . .
H1A_30 H 0.535834 1.083915 0.392346 0.065 Uiso 1 1 calc R U . . .
H1B_30 H 0.436113 1.056202 0.419201 0.065 Uiso 1 1 calc R U . . .
H1C_30 H 0.469646 1.053960 0.341492 0.065 Uiso 1 1 calc R U . . .
C2_30 C 0.5237(2) 0.96319(19) 0.40294(15) 0.0303(6) Uani 1 1 d . . . . .
C3_30 C 0.4754(2) 0.9125(2) 0.45194(17) 0.0367(7) Uani 1 1 d . . . . .
H3_30 H 0.429143 0.935918 0.479380 0.044 Uiso 1 1 calc R U . . .
C4_30 C 0.4891(2) 0.8308(2) 0.46414(16) 0.0358(7) Uani 1 1 d . . . . .
C5_30 C 0.4220(3) 0.7841(3) 0.5119(3) 0.0660(14) Uani 1 1 d . . . . .
H5A_30 H 0.396553 0.742908 0.488776 0.099 Uiso 1 1 calc R U . . .
H5B_30 H 0.373277 0.819660 0.527353 0.099 Uiso 1 1 calc R U . . .
H5C_30 H 0.452561 0.759282 0.550763 0.099 Uiso 1 1 calc R U . . .
O1_31 O 0.69241(17) 0.80693(13) 0.53898(11) 0.0368(5) Uani 1 1 d . . . . .
O2_31 O 0.72511(15) 0.69065(12) 0.44678(10) 0.0293(4) Uani 1 1 d . . . . .
C1_31 C 0.6514(4) 0.7604(3) 0.65240(19) 0.0624(13) Uani 1 1 d . . . . .
H1A_31 H 0.701151 0.786714 0.669797 0.094 Uiso 1 1 calc R U . . .
H1B_31 H 0.640320 0.709515 0.679491 0.094 Uiso 1 1 calc R U . . .
H1C_31 H 0.596615 0.794018 0.654886 0.094 Uiso 1 1 calc R U . . .
C2_31 C 0.6764(2) 0.7462(2) 0.58001(16) 0.0359(7) Uani 1 1 d . . . . .
C3_31 C 0.6815(2) 0.66820(19) 0.56365(16) 0.0359(7) Uani 1 1 d . . . . .
H3_31 H 0.667059 0.627642 0.599039 0.043 Uiso 1 1 calc R U . . .
C4_31 C 0.7058(2) 0.64450(18) 0.50003(15) 0.0298(6) Uani 1 1 d . . . . .
C5_31 C 0.7114(3) 0.5572(2) 0.49224(18) 0.0472(9) Uani 1 1 d . . . . .
H5A_31 H 0.671243 0.545580 0.458136 0.071 Uiso 1 1 calc R U . . .
H5B_31 H 0.692750 0.527053 0.535369 0.071 Uiso 1 1 calc R U . . .
H5C_31 H 0.773757 0.542157 0.478145 0.071 Uiso 1 1 calc R U . . .
O1_32 O 0.81388(16) 0.40379(13) 0.23936(12) 0.0362(5) Uani 1 1 d . . . . .
O2_32 O 0.78287(15) 0.45846(13) 0.36637(11) 0.0332(5) Uani 1 1 d . . . . .
C1_32 C 0.8741(3) 0.2721(2) 0.2374(2) 0.0548(10) Uani 1 1 d . . . . .
H1A_32 H 0.835926 0.266410 0.200516 0.082 Uiso 1 1 calc R U . . .
H1B_32 H 0.872821 0.223283 0.268373 0.082 Uiso 1 1 calc R U . . .
H1C_32 H 0.936350 0.282137 0.219056 0.082 Uiso 1 1 calc R U . . .
C2_32 C 0.8389(2) 0.34022(19) 0.27461(19) 0.0389(7) Uani 1 1 d . . . . .
C3_32 C 0.8349(2) 0.3305(2) 0.34506(19) 0.0410(8) Uani 1 1 d . . . . .
H3_32 H 0.855915 0.281199 0.365984 0.049 Uiso 1 1 calc R U . . .
C4_32 C 0.8028(2) 0.38711(19) 0.38711(17) 0.0343(7) Uani 1 1 d . . . . .
C5_32 C 0.7928(3) 0.3637(2) 0.46138(18) 0.0483(9) Uani 1 1 d . . . . .
H5A_32 H 0.835609 0.393068 0.483540 0.072 Uiso 1 1 calc R U . . .
H5B_32 H 0.805329 0.306719 0.470531 0.072 Uiso 1 1 calc R U . . .
H5C_32 H 0.730917 0.376026 0.478761 0.072 Uiso 1 1 calc R U . . .

loop_
_atom_site_aniso_label
_atom_site_aniso_U_11
_atom_site_aniso_U_22
_atom_site_aniso_U_33
_atom_site_aniso_U_23
_atom_site_aniso_U_13
_atom_site_aniso_U_12
La1 0.01944(7) 0.02107(8) 0.02085(7) 0.00234(6) -0.00015(5) -0.00194(6)
La2 0.02109(8) 0.02408(8) 0.02619(8) 0.00232(6) -0.00139(6) -0.00581(6)
La3 0.02528(8) 0.02177(8) 0.01841(7) 0.00117(6) 0.00038(6) -0.00314(6)
La4 0.02758(8) 0.01955(8) 0.02308(8) 0.00180(6) -0.00019(6) -0.00071(6)
La5 0.03040(9) 0.02411(8) 0.01919(8) -0.00021(6) -0.00016(6) -0.00352(6)
La6 0.01832(7) 0.02406(8) 0.02497(8) 0.00281(6) -0.00194(6) -0.00410(6)
Mn07 0.01799(19) 0.01980(19) 0.01840(18) 0.00031(15) -0.00024(14) -0.00317(15)
O4 0.0192(9) 0.0223(9) 0.0219(9) 0.0010(7) 0.0003(7) -0.0034(7)
O5 0.0372(12) 0.0338(12) 0.0290(11) -0.0004(9) 0.0066(9) -0.0110(10)
O6 0.0199(9) 0.0233(9) 0.0229(9) -0.0004(7) 0.0006(7) -0.0032(7)
O8 0.0212(9) 0.0237(9) 0.0212(9) 0.0012(7) -0.0011(7) -0.0029(7)
O10 0.0227(9) 0.0225(9) 0.0218(9) 0.0003(7) 0.0005(7) -0.0024(7)
O12 0.0227(9) 0.0261(10) 0.0221(9) 0.0007(8) 0.0007(7) -0.0056(8)
O14 0.0254(10) 0.0229(9) 0.0226(9) 0.0012(7) -0.0012(7) -0.0047(8)
O15 0.0303(11) 0.0533(15) 0.0263(11) -0.0018(10) -0.0060(9) -0.0014(10)
O18 0.0280(10) 0.0261(10) 0.0271(10) -0.0027(8) 0.0003(8) -0.0050(8)
O19 0.0742(19) 0.0344(13) 0.0361(13) -0.0072(10) -0.0120(12) -0.0038(12)
O23 0.0367(12) 0.0287(11) 0.0455(13) 0.0049(10) -0.0061(10) -0.0078(9)
O29 0.0431(14) 0.0486(15) 0.0478(15) -0.0081(12) -0.0157(11) -0.0116(11)
O31 0.0431(13) 0.0376(13) 0.0316(12) -0.0067(10) -0.0045(10) -0.0017(10)
O34 0.0225(9) 0.0244(10) 0.0224(9) 0.0004(7) -0.0018(7) -0.0044(7)
O35 0.0406(13) 0.0257(11) 0.0452(13) -0.0014(10) -0.0020(10) 0.0002(9)
O39 0.0381(13) 0.0653(17) 0.0294(12) -0.0075(12) -0.0066(10) -0.0029(12)
C7 0.074(3) 0.051(2) 0.045(2) -0.0144(18) -0.017(2) -0.001(2)
C15 0.050(2) 0.107(4) 0.037(2) -0.026(2) -0.0148(17) 0.008(2)
C17 0.063(2) 0.046(2) 0.0387(19) 0.0013(16) 0.0158(17) -0.0175(19)
C31 0.056(3) 0.092(4) 0.038(2) -0.019(2) -0.0155(18) 0.014(2)
C37 0.050(2) 0.0291(17) 0.058(2) 0.0013(16) 0.0017(17) 0.0038(15)
C45 0.064(3) 0.049(2) 0.052(2) -0.0134(19) -0.017(2) -0.0024(19)
C47 0.075(3) 0.0297(18) 0.055(2) 0.0077(16) -0.010(2) -0.0149(18)
C67 0.103(5) 0.111(5) 0.144(7) -0.038(5) -0.068(5) -0.021(4)
O1_17 0.0603(16) 0.0410(13) 0.0238(11) 0.0007(10) -0.0017(10) -0.0078(12)
O2_17 0.0456(13) 0.0291(11) 0.0275(11) 0.0034(9) 0.0029(9) -0.0034(10)
C1_17 0.096(4) 0.058(3) 0.0239(17) -0.0004(17) 0.0031(19) -0.005(2)
C2_17 0.050(2) 0.048(2) 0.0258(16) 0.0029(14) -0.0023(14) -0.0049(16)
C3_17 0.052(2) 0.0393(18) 0.0290(16) 0.0080(14) -0.0006(14) -0.0032(15)
C4_17 0.0348(16) 0.0315(16) 0.0346(16) 0.0061(13) 0.0011(13) -0.0025(13)
C5_17 0.061(2) 0.0323(18) 0.042(2) 0.0069(15) 0.0076(17) 0.0009(16)
O1_18 0.0261(10) 0.0318(11) 0.0317(11) 0.0003(9) -0.0073(8) -0.0029(8)
O2_18 0.0232(10) 0.0434(13) 0.0364(12) -0.0015(10) -0.0013(9) 0.0012(9)
C1_18 0.0397(18) 0.047(2) 0.0394(18) -0.0028(15) -0.0129(15) -0.0084(15)
C2_18 0.0248(14) 0.0387(17) 0.0313(15) 0.0058(13) -0.0048(12) -0.0109(12)
C3_18 0.0235(14) 0.0450(19) 0.0406(18) 0.0066(15) -0.0107(13) -0.0042(13)
C4_18 0.0206(14) 0.0371(17) 0.0490(19) 0.0036(14) -0.0040(13) -0.0028(12)
C5_18 0.042(2) 0.052(2) 0.093(4) -0.011(2) -0.026(2) 0.0144(18)
O1_23 0.0396(13) 0.0411(13) 0.0408(13) -0.0069(11) -0.0054(10) -0.0102(10)
O2_23 0.0278(11) 0.0434(13) 0.0435(13) 0.0015(11) 0.0007(10) -0.0117(10)
C1_23 0.077(4) 0.122(5) 0.100(4) -0.066(4) -0.010(3) -0.033(4)
C2_23 0.052(2) 0.056(2) 0.049(2) -0.0119(18) -0.0122(18) -0.0138(19)
C3_23 0.042(2) 0.062(3) 0.061(3) -0.005(2) -0.0141(18) -0.0215(19)
C4_23 0.0320(17) 0.0416(19) 0.049(2) 0.0145(16) -0.0064(14) -0.0121(14)
C5_23 0.0273(17) 0.056(2) 0.076(3) 0.015(2) -0.0034(17) -0.0054(16)
O1_24 0.0269(11) 0.0414(13) 0.0447(13) 0.0091(11) -0.0023(10) -0.0085(10)
O2_24 0.0286(11) 0.0386(12) 0.0281(11) 0.0008(9) 0.0058(8) -0.0045(9)
C1_24 0.0253(17) 0.077(3) 0.072(3) 0.027(2) -0.0052(17) -0.0095(18)
C2_24 0.0221(15) 0.0390(18) 0.055(2) 0.0191(16) 0.0023(14) -0.0018(13)
C3_24 0.0312(16) 0.0408(19) 0.048(2) 0.0045(15) 0.0119(14) -0.0016(14)
C4_24 0.0332(16) 0.0268(15) 0.0376(17) 0.0022(13) 0.0106(13) -0.0032(12)
C5_24 0.047(2) 0.0433(19) 0.0379(18) -0.0064(15) 0.0139(15) -0.0079(16)
O1_25 0.0376(12) 0.0320(12) 0.0370(12) 0.0019(9) 0.0094(10) -0.0039(9)
O2_25 0.0340(11) 0.0266(10) 0.0272(10) -0.0003(8) 0.0051(8) -0.0026(9)
C1_25 0.055(2) 0.039(2) 0.058(2) 0.0001(17) 0.0295(19) -0.0081(17)
C2_25 0.0409(18) 0.0355(17) 0.0298(16) -0.0022(13) 0.0104(13) -0.0051(14)
C3_25 0.0440(19) 0.0323(16) 0.0363(17) -0.0062(13) 0.0122(14) -0.0010(14)
C4_25 0.0378(17) 0.0302(16) 0.0306(15) -0.0055(12) 0.0060(13) -0.0018(13)
C5_25 0.050(2) 0.0333(17) 0.046(2) 0.0012(15) 0.0137(16) 0.0087(15)
O1_26 0.0304(11) 0.0367(12) 0.0432(13) -0.0017(10) -0.0004(10) 0.0011(9)
O2_26 0.0312(11) 0.0288(11) 0.0321(11) 0.0026(9) -0.0069(9) -0.0013(9)
C1_26 0.040(2) 0.037(2) 0.082(3) -0.0004(19) -0.0128(19) 0.0096(16)
C2_26 0.0244(15) 0.0337(17) 0.052(2) 0.0070(15) -0.0004(14) -0.0020(12)
C3_26 0.0302(16) 0.0380(18) 0.0434(18) 0.0075(14) -0.0102(14) -0.0004(13)
C4_26 0.0245(14) 0.0336(16) 0.0327(15) 0.0052(12) -0.0029(12) -0.0081(12)
C5_26 0.0407(18) 0.0442(19) 0.0350(17) 0.0012(15) -0.0093(14) -0.0069(15)
O1_27 0.0250(10) 0.0258(10) 0.0262(10) 0.0029(8) 0.0004(8) -0.0054(8)
O2_27 0.0290(11) 0.0358(12) 0.0299(11) 0.0071(9) -0.0039(8) -0.0105(9)
C1_27 0.0283(15) 0.0272(15) 0.0375(16) 0.0046(12) 0.0004(12) -0.0063(12)
C2_27 0.0250(13) 0.0247(13) 0.0257(13) -0.0018(11) 0.0026(10) -0.0053(11)
C3_27 0.0306(15) 0.0274(14) 0.0276(14) 0.0052(11) 0.0022(11) -0.0066(12)
C4_27 0.0335(15) 0.0276(14) 0.0238(14) 0.0037(11) -0.0012(11) -0.0051(12)
C5_27 0.0439(19) 0.046(2) 0.0383(18) 0.0153(16) -0.0115(15) -0.0087(16)
O1_28 0.0224(10) 0.0309(11) 0.0328(11) 0.0026(9) 0.0001(8) -0.0025(8)
O2_28 0.0266(10) 0.0352(12) 0.0299(11) 0.0033(9) -0.0047(8) -0.0015(9)
C1_28 0.0376(19) 0.052(2) 0.058(2) -0.0126(19) -0.0036(17) 0.0119(16)
C2_28 0.0253(14) 0.0296(15) 0.0368(16) 0.0039(12) 0.0052(12) -0.0004(12)
C3_28 0.0226(14) 0.0382(17) 0.0444(18) 0.0060(14) -0.0022(13) 0.0044(12)
C4_28 0.0265(15) 0.0352(16) 0.0346(16) 0.0083(13) -0.0045(12) -0.0040(12)
C5_28 0.0317(17) 0.061(2) 0.043(2) 0.0043(17) -0.0140(15) -0.0009(16)
O1_29 0.0298(11) 0.0407(13) 0.0333(11) 0.0029(10) -0.0056(9) -0.0046(9)
O2_29 0.0235(10) 0.0316(11) 0.0338(11) 0.0033(9) -0.0027(8) -0.0032(8)
C1_29 0.0347(18) 0.073(3) 0.044(2) 0.0006(19) -0.0136(16) -0.0082(18)
C2_29 0.0268(15) 0.0425(18) 0.0364(17) 0.0090(14) -0.0072(13) -0.0082(13)
C3_29 0.0241(15) 0.047(2) 0.0434(19) 0.0058(15) -0.0061(13) 0.0005(13)
C4_29 0.0241(14) 0.0353(16) 0.0358(16) 0.0058(13) 0.0003(12) -0.0031(12)
C5_29 0.0362(18) 0.044(2) 0.052(2) -0.0032(17) -0.0036(15) 0.0099(15)
O1_30 0.0280(10) 0.0292(11) 0.0255(10) -0.0003(8) 0.0045(8) 0.0011(8)
O2_30 0.0304(11) 0.0306(11) 0.0341(11) 0.0010(9) 0.0052(9) -0.0039(9)
C1_30 0.051(2) 0.0388(19) 0.0367(18) -0.0015(14) 0.0109(15) 0.0155(16)
C2_30 0.0322(15) 0.0313(15) 0.0264(14) -0.0037(12) 0.0043(12) 0.0014(12)
C3_30 0.0353(17) 0.0385(17) 0.0332(16) -0.0022(13) 0.0120(13) 0.0044(14)
C4_30 0.0343(16) 0.0392(18) 0.0313(16) 0.0003(13) 0.0085(13) -0.0053(14)
C5_30 0.067(3) 0.048(2) 0.074(3) 0.003(2) 0.042(2) -0.012(2)
O1_31 0.0557(15) 0.0302(11) 0.0229(10) 0.0016(9) 0.0016(10) -0.0040(10)
O2_31 0.0368(11) 0.0256(10) 0.0237(10) 0.0035(8) 0.0015(8) -0.0028(9)
C1_31 0.107(4) 0.049(2) 0.0274(18) 0.0008(16) 0.014(2) 0.000(2)
C2_31 0.0456(19) 0.0362(17) 0.0239(15) 0.0022(13) 0.0022(13) 0.0004(14)
C3_31 0.0483(19) 0.0305(16) 0.0258(15) 0.0075(12) 0.0029(13) -0.0019(14)
C4_31 0.0316(15) 0.0280(15) 0.0284(15) 0.0032(12) -0.0009(12) -0.0023(12)
C5_31 0.079(3) 0.0262(16) 0.0347(18) 0.0036(14) 0.0006(18) -0.0027(17)
O1_32 0.0475(13) 0.0214(10) 0.0385(12) -0.0001(9) 0.0011(10) -0.0025(9)
O2_32 0.0408(12) 0.0239(10) 0.0326(11) 0.0038(9) 0.0029(9) -0.0025(9)
C1_32 0.075(3) 0.0299(18) 0.058(2) -0.0067(17) 0.007(2) 0.0031(18)
C2_32 0.0424(18) 0.0228(15) 0.050(2) 0.0019(14) 0.0006(15) -0.0029(13)
C3_32 0.047(2) 0.0276(16) 0.046(2) 0.0055(14) -0.0006(15) 0.0008(14)
C4_32 0.0362(17) 0.0270(15) 0.0379(17) 0.0079(13) -0.0054(13) -0.0046(13)
C5_32 0.063(2) 0.042(2) 0.0367(19) 0.0110(15) -0.0017(17) 0.0019(18)

loop_
_atom_type_symbol
_atom_type_description
_atom_type_scat_dispersion_real
_atom_type_scat_dispersion_imag
_atom_type_scat_source
C C 0.0033 0.0016 'International Tables Vol C Tables 4.2.6.8 and 6.1.1.4'
H H 0.0000 0.0000 'International Tables Vol C Tables 4.2.6.8 and 6.1.1.4'
La La -0.2871 2.4523 'International Tables Vol C Tables 4.2.6.8 and 6.1.1.4'
Mn Mn 0.3368 0.7283 'International Tables Vol C Tables 4.2.6.8 and 6.1.1.4'
O O 0.0106 0.0060 'International Tables Vol C Tables 4.2.6.8 and 6.1.1.4'

loop_
_geom_angle_atom_site_label_1
_geom_angle_atom_site_label_2
_geom_angle_atom_site_label_3
_geom_angle
_geom_angle_site_symmetry_1
_geom_angle_site_symmetry_3
_geom_angle_publ_flag
La6 La1 La3 66.922(5) . . ?
Mn07 La1 La3 56.031(7) . . ?
Mn07 La1 La6 57.098(7) . . ?
O4 La1 La3 79.11(4) . . ?
O4 La1 La6 38.65(4) . . ?
O4 La1 Mn07 33.34(4) . . ?
O4 La1 O6 62.98(6) . . ?
O4 La1 O14 71.74(6) . . ?
O4 La1 O35 135.88(7) . . ?
O4 La1 O1_18 76.19(7) . . ?
O4 La1 O1_27 67.16(6) . . ?
O4 La1 O1_30 119.18(6) . . ?
O6 La1 La3 39.28(4) . . ?
O6 La1 La6 77.62(4) . . ?
O6 La1 Mn07 29.76(4) . . ?
O14 La1 La3 37.59(4) . . ?
O14 La1 La6 39.94(4) . . ?
O14 La1 Mn07 69.47(4) . . ?
O14 La1 O6 69.94(6) . . ?
O14 La1 O35 79.05(7) . . ?
O14 La1 O1_27 64.95(6) . . ?
O14 La1 O1_30 66.58(6) . . ?
O35 La1 La3 97.32(5) . . ?
O35 La1 La6 99.19(5) . . ?
O35 La1 Mn07 148.48(5) . . ?
O35 La1 O6 134.67(7) . . ?
O35 La1 O1_27 70.79(7) . . ?
O35 La1 O1_30 75.59(7) . . ?
O1_18 La1 La3 111.15(5) . . ?
O1_18 La1 La6 114.82(5) . . ?
O1_18 La1 Mn07 69.27(5) . . ?
O1_18 La1 O6 72.43(6) . . ?
O1_18 La1 O14 138.55(7) . . ?
O1_18 La1 O35 141.87(7) . . ?
O1_18 La1 O1_27 124.04(7) . . ?
O1_18 La1 O1_30 109.56(7) . . ?
O2_18 La1 La3 117.16(5) . . ?
O2_18 La1 La6 173.54(6) . . ?
O2_18 La1 Mn07 129.17(6) . . ?
O2_18 La1 O4 145.00(7) . . ?
O2_18 La1 O6 108.74(7) . . ?
O2_18 La1 O14 140.38(7) . . ?
O2_18 La1 O35 75.62(8) . . ?
O2_18 La1 O1_18 69.09(7) . . ?
O2_18 La1 O1_27 130.92(7) . . ?
O2_18 La1 O1_30 77.83(7) . . ?
O1_27 La1 La3 101.90(4) . . ?
O1_27 La1 La6 42.74(4) . . ?
O1_27 La1 Mn07 96.57(4) . . ?
O1_27 La1 O6 120.34(6) . . ?
O2_27 La1 La3 168.11(5) . . ?
O2_27 La1 La6 103.63(5) . . ?
O2_27 La1 Mn07 125.93(6) . . ?
O2_27 La1 O4 98.05(7) . . ?
O2_27 La1 O6 148.61(7) . . ?
O2_27 La1 O14 130.53(6) . . ?
O2_27 La1 O35 76.57(8) . . ?
O2_27 La1 O1_18 78.99(7) . . ?
O2_27 La1 O2_18 71.62(7) . . ?
O2_27 La1 O1_27 66.56(6) . . ?
O2_27 La1 O1_30 142.75(7) . . ?
O1_30 La1 La3 41.27(4) . . ?
O1_30 La1 La6 104.83(5) . . ?
O1_30 La1 Mn07 89.95(5) . . ?
O1_30 La1 O6 62.21(6) . . ?
O1_30 La1 O1_27 124.77(6) . . ?
Mn07 La2 La4 56.892(8) . . ?
O5 La2 La4 98.53(5) . . ?
O5 La2 Mn07 85.80(5) . . ?
O12 La2 La4 34.96(5) . . ?
O12 La2 Mn07 38.26(4) . . ?
O12 La2 O5 69.61(7) . . ?
O12 La2 O18 68.27(6) . . ?
O12 La2 O23 72.87(7) . . ?
O12 La2 O34 67.39(6) . . ?
O12 La2 O1_23 128.57(7) . . ?
O12 La2 O1_29 141.01(7) . . ?
O12 La2 O2_29 98.58(7) . . ?
O18 La2 La4 36.28(5) . . ?
O18 La2 Mn07 71.12(5) . . ?
O18 La2 O5 134.75(7) . . ?
O18 La2 O23 82.40(7) . . ?
O18 La2 O34 64.46(6) . . ?
O23 La2 La4 64.22(5) . . ?
O23 La2 Mn07 111.00(5) . . ?
O23 La2 O5 70.07(7) . . ?
O23 La2 O34 135.19(7) . . ?
O34 La2 La4 71.37(4) . . ?
O34 La2 Mn07 31.77(4) . . ?
O34 La2 O5 112.45(6) . . ?
O1_23 La2 La4 95.44(6) . . ?
O1_23 La2 Mn07 141.75(6) . . ?
O1_23 La2 O5 127.38(7) . . ?
O1_23 La2 O18 71.47(7) . . ?
O1_23 La2 O23 71.30(8) . . ?
O1_23 La2 O34 120.09(7) . . ?
O1_23 La2 O1_29 71.84(8) . . ?
O2_23 La2 La4 143.47(6) . . ?
O2_23 La2 Mn07 148.55(6) . . ?
O2_23 La2 O5 69.51(7) . . ?
O2_23 La2 O12 136.29(7) . . ?
O2_23 La2 O18 140.30(7) . . ?
O2_23 La2 O23 79.32(8) . . ?
O2_23 La2 O34 145.12(7) . . ?
O2_23 La2 O1_23 69.36(8) . . ?
O2_23 La2 O1_29 79.08(8) . . ?
O2_23 La2 O2_29 79.38(8) . . ?
O1_29 La2 La4 129.02(5) . . ?
O1_29 La2 Mn07 103.77(5) . . ?
O1_29 La2 O5 128.91(8) . . ?
O1_29 La2 O18 94.84(7) . . ?
O1_29 La2 O23 141.90(7) . . ?
O1_29 La2 O34 73.62(7) . . ?
O2_29 La2 La4 129.23(5) . . ?
O2_29 La2 Mn07 73.13(5) . . ?
O2_29 La2 O5 67.39(7) . . ?
O2_29 La2 O18 134.82(7) . . ?
O2_29 La2 O23 136.82(7) . . ?
O2_29 La2 O34 70.55(6) . . ?
O2_29 La2 O1_23 132.70(8) . . ?
O2_29 La2 O1_29 67.97(7) . . ?
Mn07 La3 La1 58.985(8) . . ?
O6 La3 La1 42.79(4) . . ?
O6 La3 Mn07 30.56(4) . . ?
O6 La3 O8 61.08(6) . . ?
O6 La3 O15 131.41(7) . . ?
O6 La3 O31 131.25(7) . . ?
O6 La3 O1_30 65.33(6) . . ?
O8 La3 La1 74.65(4) . . ?
O8 La3 Mn07 31.43(4) . . ?
O8 La3 O31 132.17(7) . . ?
O14 La3 La1 38.45(4) . . ?
O14 La3 Mn07 72.15(5) . . ?
O14 La3 O6 73.79(6) . . ?
O14 La3 O8 66.04(6) . . ?
O14 La3 O15 79.32(7) . . ?
O14 La3 O31 74.44(7) . . ?
O14 La3 O1_30 68.00(6) . . ?
O14 La3 O2_30 131.93(7) . . ?
O14 La3 O1_31 138.72(7) . . ?
O15 La3 La1 117.10(5) . . ?
O15 La3 Mn07 102.63(5) . . ?
O15 La3 O8 71.21(7) . . ?
O15 La3 O31 76.10(8) . . ?
O31 La3 La1 90.93(5) . . ?
O31 La3 Mn07 146.15(5) . . ?
O1_30 La3 La1 42.20(4) . . ?
O1_30 La3 Mn07 93.40(5) . . ?
O1_30 La3 O8 116.20(6) . . ?
O1_30 La3 O15 136.99(7) . . ?
O1_30 La3 O31 68.89(7) . . ?
O2_30 La3 La1 94.61(5) . . ?
O2_30 La3 Mn07 94.01(5) . . ?
O2_30 La3 O6 72.53(7) . . ?
O2_30 La3 O8 121.82(7) . . ?
O2_30 La3 O15 148.28(7) . . ?
O2_30 La3 O31 104.33(7) . . ?
O2_30 La3 O1_30 67.19(7) . . ?
O1_31 La3 La1 152.19(6) . . ?
O1_31 La3 Mn07 145.69(5) . . ?
O1_31 La3 O6 145.67(7) . . ?
O1_31 La3 O8 132.85(7) . . ?
O1_31 La3 O15 76.23(8) . . ?
O1_31 La3 O31 67.72(7) . . ?
O1_31 La3 O1_30 110.91(7) . . ?
O1_31 La3 O2_30 74.88(8) . . ?
O2_31 La3 La1 132.82(5) . . ?
O2_31 La3 Mn07 75.83(5) . . ?
O2_31 La3 O6 91.03(7) . . ?
O2_31 La3 O8 73.32(6) . . ?
O2_31 La3 O14 139.08(7) . . ?
O2_31 La3 O15 83.57(8) . . ?
O2_31 La3 O31 136.20(7) . . ?
O2_31 La3 O1_30 139.35(7) . . ?
O2_31 La3 O2_30 74.50(7) . . ?
O2_31 La3 O1_31 69.94(7) . . ?
La5 La4 La2 66.703(5) . . ?
Mn07 La4 La2 54.965(7) . . ?
Mn07 La4 La5 57.512(8) . . ?
O10 La4 La2 76.59(4) . . ?
O10 La4 La5 40.89(4) . . ?
O10 La4 Mn07 30.39(4) . . ?
O12 La4 La2 34.92(4) . . ?
O12 La4 La5 82.17(4) . . ?
O12 La4 Mn07 36.83(4) . . ?
O12 La4 O10 67.05(6) . . ?
O12 La4 O18 68.80(6) . . ?
O12 La4 O2_25 125.90(7) . . ?
O12 La4 O1_32 125.63(7) . . ?
O18 La4 La2 36.88(5) . . ?
O18 La4 La5 41.33(5) . . ?
O18 La4 Mn07 69.91(5) . . ?
O18 La4 O10 73.29(6) . . ?
O18 La4 O2_25 70.73(7) . . ?
O18 La4 O1_32 79.45(7) . . ?
O2_25 La4 La2 105.91(5) . . ?
O2_25 La4 La5 43.86(5) . . ?
O2_25 La4 Mn07 95.68(5) . . ?
O2_25 La4 O10 68.00(6) . . ?
O1_26 La4 La2 165.19(6) . . ?
O1_26 La4 La5 126.60(6) . . ?
O1_26 La4 Mn07 135.43(6) . . ?
O1_26 La4 O10 117.47(7) . . ?
O1_26 La4 O12 143.27(7) . . ?
O1_26 La4 O18 147.61(7) . . ?
O1_26 La4 O2_25 84.85(8) . . ?
O1_26 La4 O2_26 69.44(8) . . ?
O1_26 La4 O1_32 75.05(8) . . ?
O1_26 La4 O2_32 81.50(8) . . ?
O2_26 La4 La2 111.89(5) . . ?
O2_26 La4 La5 117.95(5) . . ?
O2_26 La4 Mn07 72.01(5) . . ?
O2_26 La4 O10 77.31(6) . . ?
O2_26 La4 O12 76.98(7) . . ?
O2_26 La4 O18 141.36(7) . . ?
O2_26 La4 O2_25 119.84(7) . . ?
O2_26 La4 O1_32 137.24(7) . . ?
O2_26 La4 O2_32 83.84(7) . . ?
O1_32 La4 La2 96.75(6) . . ?
O1_32 La4 La5 102.06(5) . . ?
O1_32 La4 Mn07 148.88(6) . . ?
O1_32 La4 O10 142.27(7) . . ?
O1_32 La4 O2_25 78.73(7) . . ?
O2_32 La4 La2 83.98(5) . . ?
O2_32 La4 La5 148.04(5) . . ?
O2_32 La4 Mn07 115.72(5) . . ?
O2_32 La4 O10 145.29(7) . . ?
O2_32 La4 O12 80.52(7) . . ?
O2_32 La4 O18 106.97(7) . . ?
O2_32 La4 O2_25 146.08(7) . . ?
O2_32 La4 O1_32 67.80(7) . . ?
Mn07 La5 La4 58.797(8) . . ?
O10 La5 La4 41.62(4) . . ?
O10 La5 Mn07 31.02(4) . . ?
O10 La5 O18 73.03(6) . . ?
O10 La5 O19 131.08(7) . . ?
O10 La5 O34 61.40(6) . . ?
O10 La5 O39 131.46(7) . . ?
O10 La5 O2_25 66.42(6) . . ?
O18 La5 La4 40.29(5) . . ?
O18 La5 Mn07 70.38(5) . . ?
O18 La5 O19 76.42(7) . . ?
O18 La5 O34 64.40(6) . . ?
O18 La5 O39 78.85(8) . . ?
O18 La5 O2_25 67.71(6) . . ?
O19 La5 La4 91.68(6) . . ?
O19 La5 Mn07 146.26(6) . . ?
O19 La5 O34 132.71(8) . . ?
O19 La5 O39 76.60(9) . . ?
O19 La5 O2_25 66.99(8) . . ?
O34 La5 La4 75.50(4) . . ?
O34 La5 Mn07 31.22(4) . . ?
O34 La5 O2_25 116.38(6) . . ?
O39 La5 La4 118.73(6) . . ?
O39 La5 Mn07 102.18(6) . . ?
O39 La5 O34 70.96(7) . . ?
O39 La5 O2_25 134.89(8) . . ?
O1_17 La5 La4 154.96(6) . . ?
O1_17 La5 Mn07 143.63(6) . . ?
O1_17 La5 O10 146.50(7) . . ?
O1_17 La5 O18 139.94(7) . . ?
O1_17 La5 O19 69.24(8) . . ?
O1_17 La5 O34 129.32(8) . . ?
O1_17 La5 O39 73.76(8) . . ?
O1_17 La5 O1_25 72.91(8) . . ?
O1_17 La5 O2_25 114.30(8) . . ?
O2_17 La5 La4 129.25(5) . . ?
O2_17 La5 Mn07 73.43(5) . . ?
O2_17 La5 O10 88.26(7) . . ?
O2_17 La5 O18 136.15(7) . . ?
O2_17 La5 O19 138.81(8) . . ?
O2_17 La5 O34 71.80(7) . . ?
O2_17 La5 O39 85.48(9) . . ?
O2_17 La5 O1_17 70.23(8) . . ?
O2_17 La5 O1_25 78.38(8) . . ?
O2_17 La5 O2_25 139.62(7) . . ?
O1_25 La5 La4 94.20(6) . . ?
O1_25 La5 Mn07 101.32(6) . . ?
O1_25 La5 O10 77.89(7) . . ?
O1_25 La5 O18 132.31(7) . . ?
O1_25 La5 O19 96.45(9) . . ?
O1_25 La5 O34 129.25(7) . . ?
O1_25 La5 O39 146.23(8) . . ?
O1_25 La5 O2_25 66.26(7) . . ?
O2_25 La5 La4 41.02(4) . . ?
O2_25 La5 Mn07 94.38(5) . . ?
La1 La6 H29 99.7 . . ?
Mn07 La6 La1 59.318(8) . . ?
Mn07 La6 H29 154.7 . . ?
O4 La6 La1 38.76(4) . . ?
O4 La6 Mn07 34.91(4) . . ?
O4 La6 O8 64.64(6) . . ?
O4 La6 O14 71.71(6) . . ?
O4 La6 O29 134.87(7) . . ?
O4 La6 H29 134.4 . . ?
O4 La6 O1_27 67.68(6) . . ?
O4 La6 O1_28 89.58(6) . . ?
O4 La6 O2_28 136.39(7) . . ?
O8 La6 La1 74.94(4) . . ?
O8 La6 Mn07 31.36(4) . . ?
O8 La6 H29 135.8 . . ?
O14 La6 La1 39.80(4) . . ?
O14 La6 Mn07 71.05(4) . . ?
O14 La6 O8 64.02(6) . . ?
O14 La6 O29 70.91(7) . . ?
O14 La6 H29 83.7 . . ?
O14 La6 O1_27 65.27(6) . . ?
O29 La6 La1 96.31(6) . . ?
O29 La6 Mn07 140.43(6) . . ?
O29 La6 O8 117.69(7) . . ?
O29 La6 H29 18.1 . . ?
O29 La6 O1_27 74.25(7) . . ?
O1_24 La6 La1 143.60(6) . . ?
O1_24 La6 Mn07 147.10(6) . . ?
O1_24 La6 O4 138.37(7) . . ?
O1_24 La6 O8 141.38(7) . . ?
O1_24 La6 O14 141.60(7) . . ?
O1_24 La6 O29 70.88(9) . . ?
O1_24 La6 H29 58.2 . . ?
O1_24 La6 O1_27 100.47(7) . . ?
O1_24 La6 O1_28 78.86(7) . . ?
O1_24 La6 O2_28 75.95(7) . . ?
O2_24 La6 La1 91.24(5) . . ?
O2_24 La6 Mn07 92.86(5) . . ?
O2_24 La6 O4 69.57(7) . . ?
O2_24 La6 O8 121.43(7) . . ?
O2_24 La6 O14 130.37(7) . . ?
O2_24 La6 O29 120.30(8) . . ?
O2_24 La6 H29 102.3 . . ?
O2_24 La6 O1_24 68.83(8) . . ?
O2_24 La6 O1_27 71.98(7) . . ?
O2_24 La6 O1_28 75.63(7) . . ?
O2_24 La6 O2_28 133.82(7) . . ?
O1_27 La6 La1 43.31(4) . . ?
O1_27 La6 Mn07 99.22(4) . . ?
O1_27 La6 O8 118.14(6) . . ?
O1_27 La6 H29 67.2 . . ?
O1_28 La6 La1 126.83(5) . . ?
O1_28 La6 Mn07 69.98(5) . . ?
O1_28 La6 O8 69.67(6) . . ?
O1_28 La6 O14 133.69(6) . . ?
O1_28 La6 O29 135.03(7) . . ?
O1_28 La6 H29 133.3 . . ?
O1_28 La6 O1_27 145.25(7) . . ?
O1_28 La6 O2_28 68.93(7) . . ?
O2_28 La6 La1 133.74(5) . . ?
O2_28 La6 Mn07 101.54(5) . . ?
O2_28 La6 O8 72.27(6) . . ?
O2_28 La6 O14 95.75(7) . . ?
O2_28 La6 O29 71.94(8) . . ?
O2_28 La6 H29 82.5 . . ?
O2_28 La6 O1_27 145.22(7) . . ?
La2 Mn07 La1 114.505(12) . . ?
La2 Mn07 La3 103.834(10) . . ?
La2 Mn07 La4 68.144(9) . . ?
La2 Mn07 La5 74.338(9) . . ?
La2 Mn07 La6 176.782(13) . . ?
La3 Mn07 La1 64.984(8) . . ?
La3 Mn07 La4 116.035(11) . . ?
La3 Mn07 La5 178.150(12) . . ?
La3 Mn07 La6 73.067(9) . . ?
La4 Mn07 La1 177.073(12) . . ?
La5 Mn07 La1 115.388(11) . . ?
La5 Mn07 La4 63.691(8) . . ?
La5 Mn07 La6 108.756(11) . . ?
La6 Mn07 La1 63.584(9) . . ?
La6 Mn07 La4 113.831(12) . . ?
O4 Mn07 La1 39.72(5) . . ?
O4 Mn07 La2 138.70(5) . . ?
O4 Mn07 La3 91.59(5) . . ?
O4 Mn07 La4 137.47(5) . . ?
O4 Mn07 La5 89.66(5) . . ?
O4 Mn07 La6 41.59(5) . . ?
O4 Mn07 O12 178.16(7) . . ?
O6 Mn07 La1 44.18(6) . . ?
O6 Mn07 La2 83.21(6) . . ?
O6 Mn07 La3 41.70(6) . . ?
O6 Mn07 La4 138.49(6) . . ?
O6 Mn07 La5 137.18(6) . . ?
O6 Mn07 La6 93.79(6) . . ?
O6 Mn07 O4 83.70(8) . . ?
O6 Mn07 O8 85.23(8) . . ?
O6 Mn07 O10 179.29(8) . . ?
O6 Mn07 O12 97.23(8) . . ?
O6 Mn07 O34 93.48(8) . . ?
O8 Mn07 La1 87.21(6) . . ?
O8 Mn07 La2 131.56(6) . . ?
O8 Mn07 La3 44.96(6) . . ?
O8 Mn07 La4 91.81(6) . . ?
O8 Mn07 La5 136.55(6) . . ?
O8 Mn07 La6 46.72(6) . . ?
O8 Mn07 O4 85.90(8) . . ?
O8 Mn07 O10 95.30(8) . . ?
O8 Mn07 O12 92.60(8) . . ?
O10 Mn07 La1 135.34(6) . . ?
O10 Mn07 La2 96.78(6) . . ?
O10 Mn07 La3 138.92(6) . . ?
O10 Mn07 La4 42.01(6) . . ?
O10 Mn07 La5 42.21(6) . . ?
O10 Mn07 La6 86.24(6) . . ?
O10 Mn07 O4 95.85(8) . . ?
O10 Mn07 O12 83.23(8) . . ?
O12 Mn07 La1 141.32(5) . . ?
O12 Mn07 La2 43.10(5) . . ?
O12 Mn07 La3 88.08(5) . . ?
O12 Mn07 La4 41.46(5) . . ?
O12 Mn07 La5 90.72(5) . . ?
O12 Mn07 La6 136.65(5) . . ?
O34 Mn07 La1 93.21(6) . . ?
O34 Mn07 La2 46.28(6) . . ?
O34 Mn07 La3 133.35(6) . . ?
O34 Mn07 La4 87.89(6) . . ?
O34 Mn07 La5 45.10(6) . . ?
O34 Mn07 La6 135.38(6) . . ?
O34 Mn07 O4 95.88(8) . . ?
O34 Mn07 O8 177.69(8) . . ?
O34 Mn07 O10 86.01(8) . . ?
O34 Mn07 O12 85.66(8) . . ?
La6 O4 La1 102.58(7) . . ?
Mn07 O4 La1 106.93(7) . . ?
Mn07 O4 La6 103.50(7) . . ?
La2 O5 H5 122.4(13) . . ?
C17 O5 La2 126.4(2) . . ?
C17 O5 H5 105.9(13) . . ?
La3 O6 La1 97.94(6) . . ?
Mn07 O6 La1 106.06(8) . . ?
Mn07 O6 La3 107.74(8) . . ?
La3 O8 La6 108.05(7) . . ?
Mn07 O8 La3 103.61(8) . . ?
Mn07 O8 La6 101.92(7) . . ?
La5 O10 La4 97.48(6) . . ?
Mn07 O10 La4 107.60(8) . . ?
Mn07 O10 La5 106.78(8) . . ?
La2 O12 La4 110.12(7) . . ?
Mn07 O12 La2 98.65(7) . . ?
Mn07 O12 La4 101.71(7) . . ?
La1 O14 La6 100.26(7) . . ?
La3 O14 La1 103.96(7) . . ?
La3 O14 La6 118.86(8) . . ?
La3 O15 H15 117.8(12) . . ?
C31 O15 La3 133.9(2) . . ?
C31 O15 H15 108.3(12) . . ?
La2 O18 La5 116.61(8) . . ?
La4 O18 La2 106.84(7) . . ?
La4 O18 La5 98.38(7) . . ?
La5 O19 H19 111.1 . . ?
C7 O19 La5 135.4(2) . . ?
C7 O19 H19 113.5 . . ?
La2 O23 H23 117.3(13) . . ?
C47 O23 La2 130.5(2) . . ?
C47 O23 H23 105.7(13) . . ?
La6 O29 H29 70.4 . . ?
C67 O29 La6 127.8(3) . . ?
C67 O29 H29 94.4 . . ?
La3 O31 H31 88.3 . . ?
C45 O31 La3 130.6(2) . . ?
C45 O31 H31 136.8 . . ?
La5 O34 La2 110.83(7) . . ?
Mn07 O34 La2 101.96(8) . . ?
Mn07 O34 La5 103.68(8) . . ?
La1 O35 H35 86.7 . . ?
C37 O35 La1 132.3(2) . . ?
C37 O35 H35 114.6 . . ?
La5 O39 H39 117.1(13) . . ?
C15 O39 La5 133.3(2) . . ?
C15 O39 H39 109.4(13) . . ?
O19 C7 H7A 109.5 . . ?
O19 C7 H7B 109.5 . . ?
O19 C7 H7C 109.5 . . ?
H7A C7 H7B 109.5 . . ?
H7A C7 H7C 109.5 . . ?
H7B C7 H7C 109.5 . . ?
O39 C15 H15A 109.5 . . ?
O39 C15 H15B 109.5 . . ?
O39 C15 H15C 109.5 . . ?
H15A C15 H15B 109.5 . . ?
H15A C15 H15C 109.5 . . ?
H15B C15 H15C 109.5 . . ?
O5 C17 H17A 109.5 . . ?
O5 C17 H17B 109.5 . . ?
O5 C17 H17C 109.5 . . ?
H17A C17 H17B 109.5 . . ?
H17A C17 H17C 109.5 . . ?
H17B C17 H17C 109.5 . . ?
O15 C31 H31A 109.5 . . ?
O15 C31 H31B 109.5 . . ?
O15 C31 H31C 109.5 . . ?
H31A C31 H31B 109.5 . . ?
H31A C31 H31C 109.5 . . ?
H31B C31 H31C 109.5 . . ?
O35 C37 H37A 109.5 . . ?
O35 C37 H37B 109.5 . . ?
O35 C37 H37C 109.5 . . ?
H37A C37 H37B 109.5 . . ?
H37A C37 H37C 109.5 . . ?
H37B C37 H37C 109.5 . . ?
O31 C45 H45A 109.5 . . ?
O31 C45 H45B 109.5 . . ?
O31 C45 H45C 109.5 . . ?
H45A C45 H45B 109.5 . . ?
H45A C45 H45C 109.5 . . ?
H45B C45 H45C 109.5 . . ?
O23 C47 H47A 109.5 . . ?
O23 C47 H47B 109.5 . . ?
O23 C47 H47C 109.5 . . ?
H47A C47 H47B 109.5 . . ?
H47A C47 H47C 109.5 . . ?
H47B C47 H47C 109.5 . . ?
O29 C67 H67A 109.5 . . ?
O29 C67 H67B 109.5 . . ?
O29 C67 H67C 109.5 . . ?
H67A C67 H67B 109.5 . . ?
H67A C67 H67C 109.5 . . ?
H67B C67 H67C 109.5 . . ?
C2_17 O1_17 La5 135.4(2) . . ?
C4_17 O2_17 La5 137.2(2) . . ?
H1A_17 C1_17 H1B_17 109.5 . . ?
H1A_17 C1_17 H1C_17 109.5 . . ?
H1B_17 C1_17 H1C_17 109.5 . . ?
C2_17 C1_17 H1A_17 109.5 . . ?
C2_17 C1_17 H1B_17 109.5 . . ?
C2_17 C1_17 H1C_17 109.5 . . ?
O1_17 C2_17 C1_17 116.6(3) . . ?
O1_17 C2_17 C3_17 125.1(3) . . ?
C3_17 C2_17 C1_17 118.3(3) . . ?
C2_17 C3_17 H3_17 116.9 . . ?
C2_17 C3_17 C4_17 126.2(3) . . ?
C4_17 C3_17 H3_17 116.9 . . ?
O2_17 C4_17 C3_17 124.2(3) . . ?
O2_17 C4_17 C5_17 115.6(3) . . ?
C3_17 C4_17 C5_17 120.2(3) . . ?
C4_17 C5_17 H5A_17 109.5 . . ?
C4_17 C5_17 H5B_17 109.5 . . ?
C4_17 C5_17 H5C_17 109.5 . . ?
H5A_17 C5_17 H5B_17 109.5 . . ?
H5A_17 C5_17 H5C_17 109.5 . . ?
H5B_17 C5_17 H5C_17 109.5 . . ?
C2_18 O1_18 La1 129.5(2) . . ?
C4_18 O2_18 La1 129.1(2) . . ?
H1A_18 C1_18 H1B_18 109.5 . . ?
H1A_18 C1_18 H1C_18 109.5 . . ?
H1B_18 C1_18 H1C_18 109.5 . . ?
C2_18 C1_18 H1A_18 109.5 . . ?
C2_18 C1_18 H1B_18 109.5 . . ?
C2_18 C1_18 H1C_18 109.5 . . ?
O1_18 C2_18 C1_18 116.3(3) . . ?
O1_18 C2_18 C3_18 125.2(3) . . ?
C3_18 C2_18 C1_18 118.5(3) . . ?
C2_18 C3_18 H3_18 117.3 . . ?
C4_18 C3_18 C2_18 125.4(3) . . ?
C4_18 C3_18 H3_18 117.3 . . ?
O2_18 C4_18 C3_18 124.9(3) . . ?
O2_18 C4_18 C5_18 116.0(3) . . ?
C3_18 C4_18 C5_18 119.0(3) . . ?
C4_18 C5_18 H5A_18 109.5 . . ?
C4_18 C5_18 H5B_18 109.5 . . ?
C4_18 C5_18 H5C_18 109.5 . . ?
H5A_18 C5_18 H5B_18 109.5 . . ?
H5A_18 C5_18 H5C_18 109.5 . . ?
H5B_18 C5_18 H5C_18 109.5 . . ?
C2_23 O1_23 La2 133.8(3) . . ?
C4_23 O2_23 La2 136.4(2) . . ?
H1A_23 C1_23 H1B_23 109.5 . . ?
H1A_23 C1_23 H1C_23 109.5 . . ?
H1B_23 C1_23 H1C_23 109.5 . . ?
C2_23 C1_23 H1A_23 109.5 . . ?
C2_23 C1_23 H1B_23 109.5 . . ?
C2_23 C1_23 H1C_23 109.5 . . ?
O1_23 C2_23 C1_23 115.6(4) . . ?
O1_23 C2_23 C3_23 125.9(4) . . ?
C3_23 C2_23 C1_23 118.5(4) . . ?
C2_23 C3_23 H3_23 117.2 . . ?
C2_23 C3_23 C4_23 125.5(3) . . ?
C4_23 C3_23 H3_23 117.2 . . ?
O2_23 C4_23 C3_23 124.4(3) . . ?
O2_23 C4_23 C5_23 116.5(4) . . ?
C3_23 C4_23 C5_23 119.1(3) . . ?
C4_23 C5_23 H5A_23 109.5 . . ?
C4_23 C5_23 H5B_23 109.5 . . ?
C4_23 C5_23 H5C_23 109.5 . . ?
H5A_23 C5_23 H5B_23 109.5 . . ?
H5A_23 C5_23 H5C_23 109.5 . . ?
H5B_23 C5_23 H5C_23 109.5 . . ?
C2_24 O1_24 La6 134.6(2) . . ?
C4_24 O2_24 La6 135.8(2) . . ?
H1A_24 C1_24 H1B_24 109.5 . . ?
H1A_24 C1_24 H1C_24 109.5 . . ?
H1B_24 C1_24 H1C_24 109.5 . . ?
C2_24 C1_24 H1A_24 109.5 . . ?
C2_24 C1_24 H1B_24 109.5 . . ?
C2_24 C1_24 H1C_24 109.5 . . ?
O1_24 C2_24 C1_24 115.9(4) . . ?
O1_24 C2_24 C3_24 125.7(3) . . ?
C3_24 C2_24 C1_24 118.3(3) . . ?
C2_24 C3_24 H3_24 117.7 . . ?
C2_24 C3_24 C4_24 124.6(3) . . ?
C4_24 C3_24 H3_24 117.7 . . ?
O2_24 C4_24 C3_24 124.4(3) . . ?
O2_24 C4_24 C5_24 116.6(3) . . ?
C3_24 C4_24 C5_24 119.0(3) . . ?
C4_24 C5_24 H5A_24 109.5 . . ?
C4_24 C5_24 H5B_24 109.5 . . ?
C4_24 C5_24 H5C_24 109.5 . . ?
H5A_24 C5_24 H5B_24 109.5 . . ?
H5A_24 C5_24 H5C_24 109.5 . . ?
H5B_24 C5_24 H5C_24 109.5 . . ?
C2_25 O1_25 La5 134.7(2) . . ?
La4 O2_25 La5 95.12(7) . . ?
C4_25 O2_25 La4 136.1(2) . . ?
C4_25 O2_25 La5 127.24(19) . . ?
H1A_25 C1_25 H1B_25 109.5 . . ?
H1A_25 C1_25 H1C_25 109.5 . . ?
H1B_25 C1_25 H1C_25 109.5 . . ?
C2_25 C1_25 H1A_25 109.5 . . ?
C2_25 C1_25 H1B_25 109.5 . . ?
C2_25 C1_25 H1C_25 109.5 . . ?
O1_25 C2_25 C1_25 117.1(3) . . ?
O1_25 C2_25 C3_25 125.0(3) . . ?
C3_25 C2_25 C1_25 117.9(3) . . ?
C2_25 C3_25 H3_25 117.3 . . ?
C4_25 C3_25 C2_25 125.4(3) . . ?
C4_25 C3_25 H3_25 117.3 . . ?
O2_25 C4_25 C3_25 124.4(3) . . ?
O2_25 C4_25 C5_25 117.5(3) . . ?
C3_25 C4_25 C5_25 118.0(3) . . ?
C4_25 C5_25 H5A_25 109.5 . . ?
C4_25 C5_25 H5B_25 109.5 . . ?
C4_25 C5_25 H5C_25 109.5 . . ?
H5A_25 C5_25 H5B_25 109.5 . . ?
H5A_25 C5_25 H5C_25 109.5 . . ?
H5B_25 C5_25 H5C_25 109.5 . . ?
C2_26 O1_26 La4 131.7(2) . . ?
C4_26 O2_26 La4 131.1(2) . . ?
H1A_26 C1_26 H1B_26 109.5 . . ?
H1A_26 C1_26 H1C_26 109.5 . . ?
H1B_26 C1_26 H1C_26 109.5 . . ?
C2_26 C1_26 H1A_26 109.5 . . ?
C2_26 C1_26 H1B_26 109.5 . . ?
C2_26 C1_26 H1C_26 109.5 . . ?
O1_26 C2_26 C1_26 116.1(3) . . ?
O1_26 C2_26 C3_26 124.2(3) . . ?
C3_26 C2_26 C1_26 119.7(3) . . ?
C2_26 C3_26 H3_26 117.3 . . ?
C2_26 C3_26 C4_26 125.5(3) . . ?
C4_26 C3_26 H3_26 117.3 . . ?
O2_26 C4_26 C3_26 124.7(3) . . ?
O2_26 C4_26 C5_26 116.3(3) . . ?
C3_26 C4_26 C5_26 119.0(3) . . ?
C4_26 C5_26 H5A_26 109.5 . . ?
C4_26 C5_26 H5B_26 109.5 . . ?
C4_26 C5_26 H5C_26 109.5 . . ?
H5A_26 C5_26 H5B_26 109.5 . . ?
H5A_26 C5_26 H5C_26 109.5 . . ?
H5B_26 C5_26 H5C_26 109.5 . . ?
La6 O1_27 La1 93.95(6) . . ?
C2_27 O1_27 La1 134.03(18) . . ?
C2_27 O1_27 La6 129.42(18) . . ?
C4_27 O2_27 La1 142.2(2) . . ?
H1A_27 C1_27 H1B_27 109.5 . . ?
H1A_27 C1_27 H1C_27 109.5 . . ?
H1B_27 C1_27 H1C_27 109.5 . . ?
C2_27 C1_27 H1A_27 109.5 . . ?
C2_27 C1_27 H1B_27 109.5 . . ?
C2_27 C1_27 H1C_27 109.5 . . ?
O1_27 C2_27 C1_27 116.9(3) . . ?
O1_27 C2_27 C3_27 124.6(3) . . ?
C3_27 C2_27 C1_27 118.5(3) . . ?
C2_27 C3_27 H3_27 117.3 . . ?
C2_27 C3_27 C4_27 125.3(3) . . ?
C4_27 C3_27 H3_27 117.3 . . ?
O2_27 C4_27 C3_27 124.6(3) . . ?
O2_27 C4_27 C5_27 116.6(3) . . ?
C3_27 C4_27 C5_27 118.8(3) . . ?
C4_27 C5_27 H5A_27 109.5 . . ?
C4_27 C5_27 H5B_27 109.5 . . ?
C4_27 C5_27 H5C_27 109.5 . . ?
H5A_27 C5_27 H5B_27 109.5 . . ?
H5A_27 C5_27 H5C_27 109.5 . . ?
H5B_27 C5_27 H5C_27 109.5 . . ?
C2_28 O1_28 La6 132.0(2) . . ?
C4_28 O2_28 La6 128.8(2) . . ?
H1A_28 C1_28 H1B_28 109.5 . . ?
H1A_28 C1_28 H1C_28 109.5 . . ?
H1B_28 C1_28 H1C_28 109.5 . . ?
C2_28 C1_28 H1A_28 109.5 . . ?
C2_28 C1_28 H1B_28 109.5 . . ?
C2_28 C1_28 H1C_28 109.5 . . ?
O1_28 C2_28 C1_28 116.7(3) . . ?
O1_28 C2_28 C3_28 124.4(3) . . ?
C3_28 C2_28 C1_28 119.0(3) . . ?
C2_28 C3_28 H3_28 117.1 . . ?
C4_28 C3_28 C2_28 125.7(3) . . ?
C4_28 C3_28 H3_28 117.1 . . ?
O2_28 C4_28 C3_28 124.8(3) . . ?
O2_28 C4_28 C5_28 116.1(3) . . ?
C3_28 C4_28 C5_28 119.1(3) . . ?
C4_28 C5_28 H5A_28 109.5 . . ?
C4_28 C5_28 H5B_28 109.5 . . ?
C4_28 C5_28 H5C_28 109.5 . . ?
H5A_28 C5_28 H5B_28 109.5 . . ?
H5A_28 C5_28 H5C_28 109.5 . . ?
H5B_28 C5_28 H5C_28 109.5 . . ?
C2_29 O1_29 La2 129.1(2) . . ?
C4_29 O2_29 La2 132.9(2) . . ?
H1A_29 C1_29 H1B_29 109.5 . . ?
H1A_29 C1_29 H1C_29 109.5 . . ?
H1B_29 C1_29 H1C_29 109.5 . . ?
C2_29 C1_29 H1A_29 109.5 . . ?
C2_29 C1_29 H1B_29 109.5 . . ?
C2_29 C1_29 H1C_29 109.5 . . ?
O1_29 C2_29 C1_29 115.7(3) . . ?
O1_29 C2_29 C3_29 125.3(3) . . ?
C3_29 C2_29 C1_29 119.0(3) . . ?
C2_29 C3_29 H3_29 117.6 . . ?
C2_29 C3_29 C4_29 124.8(3) . . ?
C4_29 C3_29 H3_29 117.6 . . ?
O2_29 C4_29 C3_29 123.7(3) . . ?
O2_29 C4_29 C5_29 117.0(3) . . ?
C3_29 C4_29 C5_29 119.3(3) . . ?
C4_29 C5_29 H5A_29 109.5 . . ?
C4_29 C5_29 H5B_29 109.5 . . ?
C4_29 C5_29 H5C_29 109.5 . . ?
H5A_29 C5_29 H5B_29 109.5 . . ?
H5A_29 C5_29 H5C_29 109.5 . . ?
H5B_29 C5_29 H5C_29 109.5 . . ?
La3 O1_30 La1 96.53(6) . . ?
C2_30 O1_30 La1 137.96(19) . . ?
C2_30 O1_30 La3 124.91(19) . . ?
C4_30 O2_30 La3 125.5(2) . . ?
H1A_30 C1_30 H1B_30 109.5 . . ?
H1A_30 C1_30 H1C_30 109.5 . . ?
H1B_30 C1_30 H1C_30 109.5 . . ?
C2_30 C1_30 H1A_30 109.5 . . ?
C2_30 C1_30 H1B_30 109.5 . . ?
C2_30 C1_30 H1C_30 109.5 . . ?
O1_30 C2_30 C1_30 117.5(3) . . ?
O1_30 C2_30 C3_30 123.9(3) . . ?
C3_30 C2_30 C1_30 118.5(3) . . ?
C2_30 C3_30 H3_30 117.0 . . ?
C4_30 C3_30 C2_30 126.0(3) . . ?
C4_30 C3_30 H3_30 117.0 . . ?
O2_30 C4_30 C3_30 125.2(3) . . ?
O2_30 C4_30 C5_30 116.3(3) . . ?
C3_30 C4_30 C5_30 118.5(3) . . ?
C4_30 C5_30 H5A_30 109.5 . . ?
C4_30 C5_30 H5B_30 109.5 . . ?
C4_30 C5_30 H5C_30 109.5 . . ?
H5A_30 C5_30 H5B_30 109.5 . . ?
H5A_30 C5_30 H5C_30 109.5 . . ?
H5B_30 C5_30 H5C_30 109.5 . . ?
C2_31 O1_31 La3 135.8(2) . . ?
C4_31 O2_31 La3 135.7(2) . . ?
H1A_31 C1_31 H1B_31 109.5 . . ?
H1A_31 C1_31 H1C_31 109.5 . . ?
H1B_31 C1_31 H1C_31 109.5 . . ?
C2_31 C1_31 H1A_31 109.5 . . ?
C2_31 C1_31 H1B_31 109.5 . . ?
C2_31 C1_31 H1C_31 109.5 . . ?
O1_31 C2_31 C1_31 116.5(3) . . ?
O1_31 C2_31 C3_31 125.1(3) . . ?
C3_31 C2_31 C1_31 118.4(3) . . ?
C2_31 C3_31 H3_31 117.1 . . ?
C4_31 C3_31 C2_31 125.9(3) . . ?
C4_31 C3_31 H3_31 117.1 . . ?
O2_31 C4_31 C3_31 125.6(3) . . ?
O2_31 C4_31 C5_31 115.9(3) . . ?
C3_31 C4_31 C5_31 118.6(3) . . ?
C4_31 C5_31 H5A_31 109.5 . . ?
C4_31 C5_31 H5B_31 109.5 . . ?
C4_31 C5_31 H5C_31 109.5 . . ?
H5A_31 C5_31 H5B_31 109.5 . . ?
H5A_31 C5_31 H5C_31 109.5 . . ?
H5B_31 C5_31 H5C_31 109.5 . . ?
C2_32 O1_32 La4 127.3(2) . . ?
C4_32 O2_32 La4 132.5(2) . . ?
H1A_32 C1_32 H1B_32 109.5 . . ?
H1A_32 C1_32 H1C_32 109.5 . . ?
H1B_32 C1_32 H1C_32 109.5 . . ?
C2_32 C1_32 H1A_32 109.5 . . ?
C2_32 C1_32 H1B_32 109.5 . . ?
C2_32 C1_32 H1C_32 109.5 . . ?
O1_32 C2_32 C1_32 117.5(3) . . ?
O1_32 C2_32 C3_32 124.3(3) . . ?
C3_32 C2_32 C1_32 118.3(3) . . ?
C2_32 C3_32 H3_32 117.2 . . ?
C4_32 C3_32 C2_32 125.5(3) . . ?
C4_32 C3_32 H3_32 117.2 . . ?
O2_32 C4_32 C3_32 124.0(3) . . ?
O2_32 C4_32 C5_32 117.4(3) . . ?
C3_32 C4_32 C5_32 118.6(3) . . ?
C4_32 C5_32 H5A_32 109.5 . . ?
C4_32 C5_32 H5B_32 109.5 . . ?
C4_32 C5_32 H5C_32 109.5 . . ?
H5A_32 C5_32 H5B_32 109.5 . . ?
H5A_32 C5_32 H5C_32 109.5 . . ?
H5B_32 C5_32 H5C_32 109.5 . . ?

loop_
_geom_bond_atom_site_label_1
_geom_bond_atom_site_label_2
_geom_bond_distance
_geom_bond_site_symmetry_2
_geom_bond_publ_flag
La1 La3 3.9479(3) . ?
La1 La6 3.8882(4) . ?
La1 Mn07 3.7338(5) . ?
La1 O4 2.4942(19) . ?
La1 O6 2.7076(19) . ?
La1 O14 2.5295(19) . ?
La1 O35 2.615(2) . ?
La1 O1_18 2.505(2) . ?
La1 O2_18 2.476(2) . ?
La1 O1_27 2.6733(19) . ?
La1 O2_27 2.441(2) . ?
La1 O1_30 2.669(2) . ?
La2 La4 4.0770(4) . ?
La2 Mn07 3.5968(5) . ?
La2 O5 2.691(2) . ?
La2 O12 2.4857(19) . ?
La2 O18 2.557(2) . ?
La2 O23 2.643(2) . ?
La2 O34 2.6571(19) . ?
La2 O1_23 2.510(2) . ?
La2 O2_23 2.465(2) . ?
La2 O1_29 2.516(2) . ?
La2 O2_29 2.499(2) . ?
La3 Mn07 3.6131(5) . ?
La3 O6 2.5235(19) . ?
La3 O8 2.6266(19) . ?
La3 O14 2.4817(19) . ?
La3 O15 2.621(2) . ?
La3 O31 2.669(2) . ?
La3 O1_30 2.621(2) . ?
La3 O2_30 2.506(2) . ?
La3 O1_31 2.493(2) . ?
La3 O2_31 2.481(2) . ?
La4 La5 3.8563(3) . ?
La4 Mn07 3.6796(5) . ?
La4 O10 2.5835(19) . ?
La4 O12 2.488(2) . ?
La4 O18 2.521(2) . ?
La4 O2_25 2.541(2) . ?
La4 O1_26 2.451(2) . ?
La4 O2_26 2.475(2) . ?
La4 O1_32 2.538(2) . ?
La4 O2_32 2.483(2) . ?
La5 Mn07 3.6286(5) . ?
La5 O10 2.5461(19) . ?
La5 O18 2.574(2) . ?
La5 O19 2.604(2) . ?
La5 O34 2.6454(19) . ?
La5 O39 2.605(2) . ?
La5 O1_17 2.475(2) . ?
La5 O2_17 2.446(2) . ?
La5 O1_25 2.477(2) . ?
La5 O2_25 2.683(2) . ?
La6 Mn07 3.6451(4) . ?
La6 O4 2.4885(18) . ?
La6 O8 2.7121(19) . ?
La6 O14 2.537(2) . ?
La6 O29 2.645(2) . ?
La6 H29 2.4921 . ?
La6 O1_24 2.481(2) . ?
La6 O2_24 2.470(2) . ?
La6 O1_27 2.645(2) . ?
La6 O1_28 2.507(2) . ?
La6 O2_28 2.508(2) . ?
Mn07 O4 2.1454(19) . ?
Mn07 O6 1.9289(19) . ?
Mn07 O8 1.9388(19) . ?
Mn07 O10 1.9529(19) . ?
Mn07 O12 2.2527(19) . ?
Mn07 O34 1.9355(19) . ?
O5 H5 0.877(9) . ?
O5 C17 1.420(4) . ?
O15 H15 0.871(9) . ?
O15 C31 1.429(4) . ?
O19 H19 0.8588 . ?
O19 C7 1.414(4) . ?
O23 H23 0.881(9) . ?
O23 C47 1.428(4) . ?
O29 H29 0.8232 . ?
O29 C67 1.442(6) . ?
O31 H31 0.7997 . ?
O31 C45 1.421(4) . ?
O35 H35 0.8948 . ?
O35 C37 1.414(4) . ?
O39 H39 0.869(9) . ?
O39 C15 1.414(4) . ?
C7 H7A 0.9800 . ?
C7 H7B 0.9800 . ?
C7 H7C 0.9800 . ?
C15 H15A 0.9800 . ?
C15 H15B 0.9800 . ?
C15 H15C 0.9800 . ?
C17 H17A 0.9800 . ?
C17 H17B 0.9800 . ?
C17 H17C 0.9800 . ?
C31 H31A 0.9800 . ?
C31 H31B 0.9800 . ?
C31 H31C 0.9800 . ?
C37 H37A 0.9800 . ?
C37 H37B 0.9800 . ?
C37 H37C 0.9800 . ?
C45 H45A 0.9800 . ?
C45 H45B 0.9800 . ?
C45 H45C 0.9800 . ?
C47 H47A 0.9800 . ?
C47 H47B 0.9800 . ?
C47 H47C 0.9800 . ?
C67 H67A 0.9800 . ?
C67 H67B 0.9800 . ?
C67 H67C 0.9800 . ?
O1_17 C2_17 1.261(4) . ?
O2_17 C4_17 1.273(4) . ?
C1_17 H1A_17 0.9800 . ?
C1_17 H1B_17 0.9800 . ?
C1_17 H1C_17 0.9800 . ?
C1_17 C2_17 1.524(5) . ?
C2_17 C3_17 1.389(5) . ?
C3_17 H3_17 0.9500 . ?
C3_17 C4_17 1.398(5) . ?
C4_17 C5_17 1.499(5) . ?
C5_17 H5A_17 0.9800 . ?
C5_17 H5B_17 0.9800 . ?
C5_17 H5C_17 0.9800 . ?
O1_18 C2_18 1.274(4) . ?
O2_18 C4_18 1.270(4) . ?
C1_18 H1A_18 0.9800 . ?
C1_18 H1B_18 0.9800 . ?
C1_18 H1C_18 0.9800 . ?
C1_18 C2_18 1.512(5) . ?
C2_18 C3_18 1.396(5) . ?
C3_18 H3_18 0.9500 . ?
C3_18 C4_18 1.393(5) . ?
C4_18 C5_18 1.507(5) . ?
C5_18 H5A_18 0.9800 . ?
C5_18 H5B_18 0.9800 . ?
C5_18 H5C_18 0.9800 . ?
O1_23 C2_23 1.262(4) . ?
O2_23 C4_23 1.249(4) . ?
C1_23 H1A_23 0.9800 . ?
C1_23 H1B_23 0.9800 . ?
C1_23 H1C_23 0.9800 . ?
C1_23 C2_23 1.508(6) . ?
C2_23 C3_23 1.395(6) . ?
C3_23 H3_23 0.9500 . ?
C3_23 C4_23 1.398(6) . ?
C4_23 C5_23 1.509(5) . ?
C5_23 H5A_23 0.9800 . ?
C5_23 H5B_23 0.9800 . ?
C5_23 H5C_23 0.9800 . ?
O1_24 C2_24 1.274(4) . ?
O2_24 C4_24 1.263(4) . ?
C1_24 H1A_24 0.9800 . ?
C1_24 H1B_24 0.9800 . ?
C1_24 H1C_24 0.9800 . ?
C1_24 C2_24 1.521(5) . ?
C2_24 C3_24 1.387(6) . ?
C3_24 H3_24 0.9500 . ?
C3_24 C4_24 1.401(5) . ?
C4_24 C5_24 1.503(5) . ?
C5_24 H5A_24 0.9800 . ?
C5_24 H5B_24 0.9800 . ?
C5_24 H5C_24 0.9800 . ?
O1_25 C2_25 1.258(4) . ?
O2_25 C4_25 1.295(4) . ?
C1_25 H1A_25 0.9800 . ?
C1_25 H1B_25 0.9800 . ?
C1_25 H1C_25 0.9800 . ?
C1_25 C2_25 1.514(4) . ?
C2_25 C3_25 1.411(5) . ?
C3_25 H3_25 0.9500 . ?
C3_25 C4_25 1.384(4) . ?
C4_25 C5_25 1.499(5) . ?
C5_25 H5A_25 0.9800 . ?
C5_25 H5B_25 0.9800 . ?
C5_25 H5C_25 0.9800 . ?
O1_26 C2_26 1.274(4) . ?
O2_26 C4_26 1.270(4) . ?
C1_26 H1A_26 0.9800 . ?
C1_26 H1B_26 0.9800 . ?
C1_26 H1C_26 0.9800 . ?
C1_26 C2_26 1.510(5) . ?
C2_26 C3_26 1.390(5) . ?
C3_26 H3_26 0.9500 . ?
C3_26 C4_26 1.406(5) . ?
C4_26 C5_26 1.500(5) . ?
C5_26 H5A_26 0.9800 . ?
C5_26 H5B_26 0.9800 . ?
C5_26 H5C_26 0.9800 . ?
O1_27 C2_27 1.275(3) . ?
O2_27 C4_27 1.259(4) . ?
C1_27 H1A_27 0.9800 . ?
C1_27 H1B_27 0.9800 . ?
C1_27 H1C_27 0.9800 . ?
C1_27 C2_27 1.510(4) . ?
C2_27 C3_27 1.396(4) . ?
C3_27 H3_27 0.9500 . ?
C3_27 C4_27 1.402(4) . ?
C4_27 C5_27 1.501(4) . ?
C5_27 H5A_27 0.9800 . ?
C5_27 H5B_27 0.9800 . ?
C5_27 H5C_27 0.9800 . ?
O1_28 C2_28 1.263(4) . ?
O2_28 C4_28 1.282(4) . ?
C1_28 H1A_28 0.9800 . ?
C1_28 H1B_28 0.9800 . ?
C1_28 H1C_28 0.9800 . ?
C1_28 C2_28 1.506(5) . ?
C2_28 C3_28 1.413(5) . ?
C3_28 H3_28 0.9500 . ?
C3_28 C4_28 1.390(5) . ?
C4_28 C5_28 1.510(5) . ?
C5_28 H5A_28 0.9800 . ?
C5_28 H5B_28 0.9800 . ?
C5_28 H5C_28 0.9800 . ?
O1_29 C2_29 1.283(4) . ?
O2_29 C4_29 1.261(4) . ?
C1_29 H1A_29 0.9800 . ?
C1_29 H1B_29 0.9800 . ?
C1_29 H1C_29 0.9800 . ?
C1_29 C2_29 1.519(5) . ?
C2_29 C3_29 1.382(5) . ?
C3_29 H3_29 0.9500 . ?
C3_29 C4_29 1.419(5) . ?
C4_29 C5_29 1.499(5) . ?
C5_29 H5A_29 0.9800 . ?
C5_29 H5B_29 0.9800 . ?
C5_29 H5C_29 0.9800 . ?
O1_30 C2_30 1.277(4) . ?
O2_30 C4_30 1.274(4) . ?
C1_30 H1A_30 0.9800 . ?
C1_30 H1B_30 0.9800 . ?
C1_30 H1C_30 0.9800 . ?
C1_30 C2_30 1.503(4) . ?
C2_30 C3_30 1.401(4) . ?
C3_30 H3_30 0.9500 . ?
C3_30 C4_30 1.394(5) . ?
C4_30 C5_30 1.507(5) . ?
C5_30 H5A_30 0.9800 . ?
C5_30 H5B_30 0.9800 . ?
C5_30 H5C_30 0.9800 . ?
O1_31 C2_31 1.264(4) . ?
O2_31 C4_31 1.273(4) . ?
C1_31 H1A_31 0.9800 . ?
C1_31 H1B_31 0.9800 . ?
C1_31 H1C_31 0.9800 . ?
C1_31 C2_31 1.511(5) . ?
C2_31 C3_31 1.397(5) . ?
C3_31 H3_31 0.9500 . ?
C3_31 C4_31 1.395(4) . ?
C4_31 C5_31 1.506(5) . ?
C5_31 H5A_31 0.9800 . ?
C5_31 H5B_31 0.9800 . ?
C5_31 H5C_31 0.9800 . ?
O1_32 C2_32 1.286(4) . ?
O2_32 C4_32 1.271(4) . ?
C1_32 H1A_32 0.9800 . ?
C1_32 H1B_32 0.9800 . ?
C1_32 H1C_32 0.9800 . ?
C1_32 C2_32 1.500(5) . ?
C2_32 C3_32 1.400(5) . ?
C3_32 H3_32 0.9500 . ?
C3_32 C4_32 1.393(5) . ?
C4_32 C5_32 1.495(5) . ?
C5_32 H5A_32 0.9800 . ?
C5_32 H5B_32 0.9800 . ?
C5_32 H5C_32 0.9800 . ?

loop_
_geom_torsion_atom_site_label_1
_geom_torsion_atom_site_label_2
_geom_torsion_atom_site_label_3
_geom_torsion_atom_site_label_4
_geom_torsion
_geom_torsion_site_symmetry_1
_geom_torsion_site_symmetry_2
_geom_torsion_site_symmetry_3
_geom_torsion_site_symmetry_4
_geom_torsion_publ_flag
La1 O1_18 C2_18 C1_18 153.4(2) . . . . ?
La1 O1_18 C2_18 C3_18 -26.3(4) . . . . ?
La1 O2_18 C4_18 C3_18 35.2(5) . . . . ?
La1 O2_18 C4_18 C5_18 -144.9(3) . . . . ?
La1 O1_27 C2_27 C1_27 173.87(19) . . . . ?
La1 O1_27 C2_27 C3_27 -8.0(4) . . . . ?
La1 O2_27 C4_27 C3_27 12.0(6) . . . . ?
La1 O2_27 C4_27 C5_27 -170.6(3) . . . . ?
La1 O1_30 C2_30 C1_30 -40.5(5) . . . . ?
La1 O1_30 C2_30 C3_30 138.7(3) . . . . ?
La2 O1_23 C2_23 C1_23 167.8(4) . . . . ?
La2 O1_23 C2_23 C3_23 -13.4(7) . . . . ?
La2 O2_23 C4_23 C3_23 19.2(6) . . . . ?
La2 O2_23 C4_23 C5_23 -161.7(3) . . . . ?
La2 O1_29 C2_29 C1_29 -149.5(2) . . . . ?
La2 O1_29 C2_29 C3_29 31.8(5) . . . . ?
La2 O2_29 C4_29 C3_29 -22.0(5) . . . . ?
La2 O2_29 C4_29 C5_29 160.0(2) . . . . ?
La3 O1_30 C2_30 C1_30 150.8(2) . . . . ?
La3 O1_30 C2_30 C3_30 -30.0(4) . . . . ?
La3 O2_30 C4_30 C3_30 38.5(5) . . . . ?
La3 O2_30 C4_30 C5_30 -142.4(3) . . . . ?
La3 O1_31 C2_31 C1_31 -169.0(3) . . . . ?
La3 O1_31 C2_31 C3_31 12.1(6) . . . . ?
La3 O2_31 C4_31 C3_31 -10.2(5) . . . . ?
La3 O2_31 C4_31 C5_31 170.7(2) . . . . ?
La4 O2_25 C4_25 C3_25 -132.5(3) . . . . ?
La4 O2_25 C4_25 C5_25 45.8(4) . . . . ?
La4 O1_26 C2_26 C1_26 150.7(3) . . . . ?
La4 O1_26 C2_26 C3_26 -29.1(5) . . . . ?
La4 O2_26 C4_26 C3_26 25.4(4) . . . . ?
La4 O2_26 C4_26 C5_26 -154.6(2) . . . . ?
La4 O1_32 C2_32 C1_32 -143.3(3) . . . . ?
La4 O1_32 C2_32 C3_32 37.1(5) . . . . ?
La4 O2_32 C4_32 C3_32 -24.4(5) . . . . ?
La4 O2_32 C4_32 C5_32 154.2(3) . . . . ?
La5 O1_17 C2_17 C1_17 165.5(3) . . . . ?
La5 O1_17 C2_17 C3_17 -15.4(6) . . . . ?
La5 O2_17 C4_17 C3_17 2.4(5) . . . . ?
La5 O2_17 C4_17 C5_17 -178.0(2) . . . . ?
La5 O1_25 C2_25 C1_25 154.8(3) . . . . ?
La5 O1_25 C2_25 C3_25 -27.2(5) . . . . ?
La5 O2_25 C4_25 C3_25 29.8(5) . . . . ?
La5 O2_25 C4_25 C5_25 -151.9(2) . . . . ?
La6 O1_24 C2_24 C1_24 -168.3(3) . . . . ?
La6 O1_24 C2_24 C3_24 14.9(5) . . . . ?
La6 O2_24 C4_24 C3_24 -19.3(5) . . . . ?
La6 O2_24 C4_24 C5_24 163.0(2) . . . . ?
La6 O1_27 C2_27 C1_27 -29.4(4) . . . . ?
La6 O1_27 C2_27 C3_27 148.7(2) . . . . ?
La6 O1_28 C2_28 C1_28 -162.6(2) . . . . ?
La6 O1_28 C2_28 C3_28 19.0(4) . . . . ?
La6 O2_28 C4_28 C3_28 -33.4(4) . . . . ?
La6 O2_28 C4_28 C5_28 147.7(2) . . . . ?
O1_17 C2_17 C3_17 C4_17 2.3(7) . . . . ?
C1_17 C2_17 C3_17 C4_17 -178.6(4) . . . . ?
C2_17 C3_17 C4_17 O2_17 4.2(6) . . . . ?
C2_17 C3_17 C4_17 C5_17 -175.4(4) . . . . ?
O1_18 C2_18 C3_18 C4_18 -3.5(5) . . . . ?
C1_18 C2_18 C3_18 C4_18 176.7(3) . . . . ?
C2_18 C3_18 C4_18 O2_18 -0.8(5) . . . . ?
C2_18 C3_18 C4_18 C5_18 179.3(3) . . . . ?
O1_23 C2_23 C3_23 C4_23 -3.4(7) . . . . ?
C1_23 C2_23 C3_23 C4_23 175.4(5) . . . . ?
C2_23 C3_23 C4_23 O2_23 1.1(7) . . . . ?
C2_23 C3_23 C4_23 C5_23 -177.9(4) . . . . ?
O1_24 C2_24 C3_24 C4_24 6.9(6) . . . . ?
C1_24 C2_24 C3_24 C4_24 -169.9(3) . . . . ?
C2_24 C3_24 C4_24 O2_24 -5.0(6) . . . . ?
C2_24 C3_24 C4_24 C5_24 172.7(3) . . . . ?
O1_25 C2_25 C3_25 C4_25 -10.1(6) . . . . ?
C1_25 C2_25 C3_25 C4_25 167.9(4) . . . . ?
C2_25 C3_25 C4_25 O2_25 5.4(6) . . . . ?
C2_25 C3_25 C4_25 C5_25 -172.9(4) . . . . ?
O1_26 C2_26 C3_26 C4_26 -2.3(5) . . . . ?
C1_26 C2_26 C3_26 C4_26 177.8(3) . . . . ?
C2_26 C3_26 C4_26 O2_26 3.9(5) . . . . ?
C2_26 C3_26 C4_26 C5_26 -176.1(3) . . . . ?
O1_27 C2_27 C3_27 C4_27 -7.1(5) . . . . ?
C1_27 C2_27 C3_27 C4_27 171.0(3) . . . . ?
C2_27 C3_27 C4_27 O2_27 6.8(5) . . . . ?
C2_27 C3_27 C4_27 C5_27 -170.6(3) . . . . ?
O1_28 C2_28 C3_28 C4_28 11.5(5) . . . . ?
C1_28 C2_28 C3_28 C4_28 -166.9(3) . . . . ?
C2_28 C3_28 C4_28 O2_28 -3.5(5) . . . . ?
C2_28 C3_28 C4_28 C5_28 175.3(3) . . . . ?
O1_29 C2_29 C3_29 C4_29 5.7(6) . . . . ?
C1_29 C2_29 C3_29 C4_29 -173.0(3) . . . . ?
C2_29 C3_29 C4_29 O2_29 -11.5(5) . . . . ?
C2_29 C3_29 C4_29 C5_29 166.5(3) . . . . ?
O1_30 C2_30 C3_30 C4_30 -11.0(6) . . . . ?
C1_30 C2_30 C3_30 C4_30 168.1(4) . . . . ?
C2_30 C3_30 C4_30 O2_30 8.0(6) . . . . ?
C2_30 C3_30 C4_30 C5_30 -171.1(4) . . . . ?
O1_31 C2_31 C3_31 C4_31 0.7(6) . . . . ?
C1_31 C2_31 C3_31 C4_31 -178.2(4) . . . . ?
C2_31 C3_31 C4_31 O2_31 -1.7(6) . . . . ?
C2_31 C3_31 C4_31 C5_31 177.5(4) . . . . ?
O1_32 C2_32 C3_32 C4_32 0.7(6) . . . . ?
C1_32 C2_32 C3_32 C4_32 -178.8(4) . . . . ?
C2_32 C3_32 C4_32 O2_32 -8.7(6) . . . . ?
C2_32 C3_32 C4_32 C5_32 172.7(4) . . . . ?

loop_
_smtbx_masks_void_nr
_smtbx_masks_void_average_x
_smtbx_masks_void_average_y
_smtbx_masks_void_average_z
_smtbx_masks_void_volume
_smtbx_masks_void_count_electrons
_smtbx_masks_void_content
1 0.046 0.138 0.350 105.9 27.3 ?
2 -0.046 0.862 0.650 105.9 26.1 ?
3 0.175 0.475 0.176 21.5 0.0 ?
4 0.331 0.653 0.894 65.7 18.0 ?
5 0.669 0.347 0.106 65.7 17.7 ?
6 0.825 0.525 0.824 21.5 0.3 ?
